data_7217230
loop_
_publ_author_name
'Song, Bai-Qiao'
'Wang, Xin-Long'
'Liang, Jun'
'Zhang, Yu-Teng'
'Shao, Kui-Zhan'
'Su, Zhong-Min'

_publ_section_title
;
 Two hybrid materials assembled from transition metal mono-substituted
 Keggin polyoxoanions as photocatalysts under visible light
;
_journal_issue 39
_journal_name_full CrystEngComm
_journal_page_first 9163
_journal_paper_doi 10.1039/C4CE01148A
_journal_volume 16
_journal_year 2014
_chemical_formula_moiety 'C59 H42 N19 O40 P W11 Zn2.50, 14(H2O)'
_chemical_formula_sum 'C59 H70 N19 O54 P W11 Zn2.5'
_chemical_formula_weight 4126.07
_chemical_name_systematic
;
 ?
;
_space_group_IT_number 2
_symmetry_cell_setting triclinic
_symmetry_space_group_name_Hall '-P 1'
_symmetry_space_group_name_H-M 'P -1'
_atom_sites_solution_hydrogens geom
_atom_sites_solution_primary direct
_atom_sites_solution_secondary difmap
_audit_creation_method SHELXL-97
_cell_angle_alpha 75.758(5)
_cell_angle_beta 72.920(5)
_cell_angle_gamma 70.938(5)
_cell_formula_units_Z 2
_cell_length_a 15.049(5)
_cell_length_b 15.269(5)
_cell_length_c 22.867(5)
_cell_measurement_temperature 293(2)
_cell_volume 4681(2)
_computing_cell_refinement SMART
_computing_data_collection 'SMART (Bruker, 1997)'
_computing_data_reduction 'SAINT (Bruker, 1999)'
_computing_molecular_graphics 'Diamond (Brandenburg and Putz, 2008)'
_computing_publication_material SHELXL-97
_computing_structure_refinement 'SHELXL-97 (Sheldrick, 2008)'
_computing_structure_solution 'SHELXS-97(Sheldrick, 2008)'
_diffrn_ambient_temperature 293(2)
_diffrn_measured_fraction_theta_full 0.989
_diffrn_measured_fraction_theta_max 0.971
_diffrn_measurement_device_type 'Bruker APEX CCD area-detector'
_diffrn_measurement_method '\w scans'
_diffrn_radiation_monochromator graphite
_diffrn_radiation_source 'fine-focus sealed tube'
_diffrn_radiation_type MoK\a
_diffrn_radiation_wavelength 0.71069
_diffrn_reflns_av_R_equivalents 0.0370
_diffrn_reflns_av_sigmaI/netI 0.0846
_diffrn_reflns_limit_h_max 18
_diffrn_reflns_limit_h_min -19
_diffrn_reflns_limit_k_max 16
_diffrn_reflns_limit_k_min -19
_diffrn_reflns_limit_l_max 29
_diffrn_reflns_limit_l_min -27
_diffrn_reflns_number 29633
_diffrn_reflns_theta_full 25.00
_diffrn_reflns_theta_max 27.48
_diffrn_reflns_theta_min 1.84
_exptl_absorpt_coefficient_mu 14.206
_exptl_absorpt_correction_T_max 0.8513
_exptl_absorpt_correction_T_min 0.8412
_exptl_absorpt_correction_type multi-scan
_exptl_absorpt_process_details 'SADABS (Sheldrick, 1996)'
_exptl_crystal_colour colorless
_exptl_crystal_density_diffrn 2.926
_exptl_crystal_density_method 'not measured'
_exptl_crystal_description block
_exptl_crystal_F_000 3782
_exptl_crystal_size_max 0.28
_exptl_crystal_size_mid 0.26
_exptl_crystal_size_min 0.26
_refine_diff_density_max 2.236
_refine_diff_density_min -1.633
_refine_diff_density_rms 0.302
_refine_ls_extinction_method none
_refine_ls_goodness_of_fit_ref 0.990
_refine_ls_hydrogen_treatment constr
_refine_ls_matrix_type full
_refine_ls_number_parameters 1306
_refine_ls_number_reflns 20862
_refine_ls_number_restraints 6
_refine_ls_restrained_S_all 0.990
_refine_ls_R_factor_all 0.0843
_refine_ls_R_factor_gt 0.0465
_refine_ls_shift/su_max 0.001
_refine_ls_shift/su_mean 0.000
_refine_ls_structure_factor_coef Fsqd
_refine_ls_weighting_details 'calc w=1/[\s^2^(Fo^2^)+(0.0303P)^2^+0.0000P] where P=(Fo^2^+2Fc^2^)/3'
_refine_ls_weighting_scheme calc
_refine_ls_wR_factor_gt 0.0829
_refine_ls_wR_factor_ref 0.0966
_reflns_number_gt 14314
_reflns_number_total 20862
_reflns_threshold_expression >2\s(I)
_cod_data_source_file c4ce01148a2.cif
_cod_data_source_block 1
_cod_depositor_comments
;
The following automatic conversions were performed:

'_symmetry_cell_setting' value 'Triclinic ' changed to 'triclinic'
according to
/usr/data/users/saulius/crontab/automatic-downloads/rss-feeds/RSC/lib/dictionaries/cif_core.dic
dictionary named 'cif_core.dic' version 2.4.2 from 2011-04-26.

Automatic conversion script
Id: cif_fix_values 2281 2013-09-26 08:29:07Z andrius 

 Adding full bibliography for 7217230--7217231.cif.
;
_cod_original_sg_symbol_Hall '-P 1 '
_cod_original_sg_symbol_H-M 'P-1 '
_cod_original_formula_sum 'C59 H70 N19 O54 P W11 Zn2.50'
_cod_database_code 7217230

loop_
_symmetry_equiv_pos_as_xyz
'x, y, z'
'-x, -y, -z'

loop_
_atom_site_label
_atom_site_type_symbol
_atom_site_fract_x
_atom_site_fract_y
_atom_site_fract_z
_atom_site_U_iso_or_equiv
_atom_site_adp_type
_atom_site_occupancy
_atom_site_symmetry_multiplicity
_atom_site_calc_flag
_atom_site_refinement_flags
C1 C 0.3712(9) 0.2033(8) 0.5028(6) 0.031(3) Uani 1 1 d .
H1 H 0.3326 0.1826 0.4871 0.037 Uiso 1 1 calc R
C2 C 0.5079(9) 0.1745(8) 0.5380(5) 0.030(3) Uani 1 1 d .
H2 H 0.5643 0.1325 0.5477 0.036 Uiso 1 1 calc R
C3 C 0.4852(8) 0.2642(7) 0.5479(5) 0.023(3) Uiso 1 1 d .
H3 H 0.5259 0.2825 0.5633 0.028 Uiso 1 1 calc R
C4 C 0.3993(8) 0.3292(7) 0.5349(5) 0.019(2) Uani 1 1 d .
C5 C 0.3406(9) 0.2955(8) 0.5126(5) 0.027(3) Uani 1 1 d .
H5 H 0.2820 0.3347 0.5046 0.033 Uiso 1 1 calc R
C6 C 0.3729(8) 0.4286(7) 0.5430(5) 0.018(2) Uani 1 1 d U
C7 C 0.4105(8) 0.5412(7) 0.5718(5) 0.021(3) Uani 1 1 d .
C8 C 0.4717(8) 0.5682(7) 0.6002(5) 0.022(3) Uani 1 1 d .
C9 C 0.4505(8) 0.6604(8) 0.6080(5) 0.025(3) Uani 1 1 d .
H9 H 0.3960 0.7054 0.5978 0.030 Uiso 1 1 calc R
C10 C 0.3970(9) 0.6391(9) 0.2048(5) 0.031(3) Uani 1 1 d .
C11 C 0.2838(9) 0.6254(8) 0.1561(5) 0.027(3) Uani 1 1 d .
H11 H 0.2711 0.5966 0.1291 0.032 Uiso 1 1 calc R
C12 C 0.2356(11) 0.7419(9) 0.2150(7) 0.055(5) Uani 1 1 d .
H12 H 0.1895 0.7935 0.2306 0.066 Uiso 1 1 calc R
C13 C 0.3280(9) 0.7134(9) 0.2270(6) 0.041(4) Uani 1 1 d .
H13 H 0.3421 0.7464 0.2508 0.049 Uiso 1 1 calc R
C14 C 0.3728(9) 0.5945(9) 0.1682(6) 0.037(3) Uani 1 1 d .
H14 H 0.4180 0.5431 0.1519 0.045 Uiso 1 1 calc R
C15 C 0.4921(9) 0.6050(9) 0.2218(5) 0.033(3) Uani 1 1 d .
C16 C 0.6015(9) 0.6211(10) 0.2642(5) 0.034(3) Uani 1 1 d .
C17 C 0.5939(10) 0.7766(11) 0.2848(7) 0.051(4) Uani 1 1 d .
H17 H 0.5379 0.8042 0.2701 0.062 Uiso 1 1 calc R
C18 C 0.7221(10) 0.6454(9) 0.3078(6) 0.038(3) Uani 1 1 d .
H18 H 0.7549 0.5819 0.3099 0.045 Uiso 1 1 calc R
C19 C 0.6381(8) 0.6808(9) 0.2862(5) 0.028(3) Uani 1 1 d .
C20 C -0.1414(9) 0.7667(8) 0.1615(6) 0.035(3) Uani 1 1 d .
H20 H -0.1402 0.8264 0.1634 0.042 Uiso 1 1 calc R
C21 C -0.0803(8) 0.6077(8) 0.1793(5) 0.028(3) Uani 1 1 d .
H21 H -0.0367 0.5549 0.1953 0.033 Uiso 1 1 calc R
C22 C -0.2150(9) 0.7580(8) 0.1410(6) 0.034(3) Uani 1 1 d .
H22 H -0.2628 0.8114 0.1301 0.041 Uiso 1 1 calc R
C23 C -0.2184(9) 0.6716(8) 0.1366(5) 0.026(3) Uani 1 1 d .
C24 C -0.1513(8) 0.5946(8) 0.1574(5) 0.029(3) Uani 1 1 d .
H24 H -0.1530 0.5344 0.1569 0.035 Uiso 1 1 calc R
C25 C -0.2897(8) 0.6582(8) 0.1089(5) 0.026(3) Uani 1 1 d .
C26 C -0.4183(8) 0.7156(8) 0.0670(6) 0.029(3) Uani 1 1 d .
C27 C -0.3338(9) 0.5655(8) 0.0670(6) 0.031(3) Uani 1 1 d .
C28 C -0.5026(9) 0.7942(9) 0.0528(7) 0.040(4) Uani 1 1 d .
C29 C -0.5329(10) 0.8022(10) -0.0010(7) 0.052(4) Uani 1 1 d .
H29 H -0.5008 0.7594 -0.0283 0.062 Uiso 1 1 calc R
C30 C -0.3170(9) 0.4716(9) 0.0522(5) 0.031(3) Uani 1 1 d .
C31 C -0.2527(10) 0.3934(8) 0.0761(6) 0.037(3) Uani 1 1 d .
H31 H -0.2173 0.3989 0.1015 0.045 Uiso 1 1 calc R
C32 C 0.0190(9) 0.6764(8) 0.0304(5) 0.031(3) Uani 1 1 d .
H32 H -0.0042 0.7416 0.0244 0.037 Uiso 1 1 calc R
C33 C -0.0166(8) 0.6267(8) 0.0055(5) 0.022(3) Uani 1 1 d .
H33 H -0.0645 0.6577 -0.0164 0.027 Uiso 1 1 calc R
C34 C 0.0918(8) 0.4887(8) 0.0444(5) 0.024(3) Uani 1 1 d .
H34 H 0.1200 0.4242 0.0486 0.028 Uiso 1 1 calc R
C35 C 0.0193(8) 0.5280(8) 0.0128(5) 0.020(2) Uani 1 1 d .
C36 C 0.1004(12) 0.7007(10) 0.4326(8) 0.067(6) Uani 1 1 d .
H36 H 0.0662 0.6857 0.4104 0.080 Uiso 1 1 calc R
C37 C 0.1659(10) 0.6301(10) 0.4600(7) 0.047(4) Uani 1 1 d .
H37 H 0.1765 0.5679 0.4566 0.057 Uiso 1 1 calc R
C38 C 0.2166(8) 0.6539(7) 0.4931(5) 0.024(3) Uani 1 1 d .
C39 C 0.1322(9) 0.8139(9) 0.4678(6) 0.039(3) Uani 1 1 d .
H39 H 0.1191 0.8769 0.4703 0.047 Uiso 1 1 calc R
C40 C 0.2009(9) 0.7474(8) 0.4961(6) 0.032(3) Uani 1 1 d .
H40 H 0.2357 0.7649 0.5167 0.038 Uiso 1 1 calc R
C41 C 0.2905(7) 0.5792(7) 0.5229(5) 0.020(2) Uani 1 1 d .
C42 C 0.5527(8) 0.5027(8) 0.6183(5) 0.026(3) Uani 1 1 d .
H42 H 0.5667 0.4399 0.6151 0.031 Uiso 1 1 calc R
C43 C 0.5138(8) 0.6830(8) 0.6315(5) 0.027(3) Uani 1 1 d .
H43 H 0.4995 0.7447 0.6374 0.032 Uiso 1 1 calc R
C44 C -0.3701(9) 0.4579(9) 0.0146(6) 0.040(3) Uani 1 1 d .
H44 H -0.4160 0.5079 -0.0016 0.048 Uiso 1 1 calc R
C45 C 0.1234(9) 0.5408(8) 0.0696(5) 0.030(3) Uani 1 1 d .
H45 H 0.1713 0.5113 0.0916 0.037 Uiso 1 1 calc R
C46 C 0.6194(9) 0.4828(9) 0.2392(6) 0.035(3) Uani 1 1 d .
C47 C 0.6673(9) 0.3801(10) 0.2402(6) 0.037(3) Uani 1 1 d .
C48 C 0.6118(8) 0.5322(8) 0.6408(5) 0.026(3) Uani 1 1 d .
H48 H 0.6656 0.4882 0.6527 0.031 Uiso 1 1 calc R
C50 C 0.7489(9) 0.3386(11) 0.2638(7) 0.048(4) Uani 1 1 d .
H50 H 0.7770 0.3740 0.2770 0.058 Uiso 1 1 calc R
C51 C 0.7564(10) 0.7055(11) 0.3261(6) 0.049(4) Uani 1 1 d .
H51 H 0.8132 0.6802 0.3401 0.059 Uiso 1 1 calc R
C52 C 0.6328(11) 0.8315(11) 0.3052(7) 0.056(4) Uani 1 1 d .
H52 H 0.6006 0.8949 0.3049 0.068 Uiso 1 1 calc R
C53 C -0.2412(11) 0.3069(9) 0.0621(7) 0.048(4) Uani 1 1 d .
H53 H -0.1963 0.2555 0.0781 0.058 Uiso 1 1 calc R
C54 C -0.3517(10) 0.3686(11) 0.0031(6) 0.044(4) Uani 1 1 d .
H54 H -0.3840 0.3606 -0.0234 0.053 Uiso 1 1 calc R
C55 C 0.7870(11) 0.2426(12) 0.2672(8) 0.062(5) Uani 1 1 d .
H55 H 0.8418 0.2147 0.2830 0.075 Uiso 1 1 calc R
C56 C 0.6262(11) 0.3240(10) 0.2234(7) 0.052(4) Uani 1 1 d .
H56 H 0.5691 0.3495 0.2098 0.063 Uiso 1 1 calc R
C59 C -0.5517(11) 0.8540(11) 0.0956(8) 0.068(5) Uani 1 1 d .
H59 H -0.5309 0.8481 0.1312 0.082 Uiso 1 1 calc R
C60 C -0.6107(12) 0.8741(11) -0.0122(9) 0.071(6) Uani 1 1 d .
H60 H -0.6295 0.8833 -0.0491 0.085 Uiso 1 1 calc R
C61 C 0.6721(12) 0.2290(12) 0.2275(8) 0.069(5) Uani 1 1 d .
H61 H 0.6464 0.1917 0.2141 0.083 Uiso 1 1 calc R
C62 C -0.6345(12) 0.9241(12) 0.0827(11) 0.090(7) Uani 1 1 d .
H62 H -0.6706 0.9644 0.1111 0.108 Uiso 1 1 calc R
N1 N 0.4532(6) 0.1423(6) 0.5147(4) 0.019(2) Uani 1 1 d .
N2 N 0.4289(6) 0.4496(6) 0.5695(4) 0.021(2) Uani 1 1 d .
N3 N 0.3411(7) 0.6075(6) 0.5495(4) 0.024(2) Uani 1 1 d .
N4 N 0.3024(6) 0.4888(6) 0.5186(4) 0.023(2) Uani 1 1 d .
N5 N -0.3634(7) 0.7316(7) 0.0977(5) 0.031(3) Uani 1 1 d .
N6 N -0.2709(7) 0.5745(7) 0.0940(5) 0.031(2) Uani 1 1 d .
N7 N -0.4065(7) 0.6347(7) 0.0491(5) 0.029(2) Uani 1 1 d .
N8 N 0.0866(7) 0.6347(7) 0.0634(4) 0.025(2) Uani 1 1 d .
N9 N 0.5178(7) 0.6607(7) 0.2459(5) 0.035(3) Uani 1 1 d .
N10 N 0.5406(7) 0.5142(7) 0.2158(5) 0.034(3) Uani 1 1 d .
N11 N 0.6536(7) 0.5314(7) 0.2625(5) 0.033(3) Uani 1 1 d .
N12 N 0.0843(7) 0.7890(7) 0.4368(5) 0.039(3) Uani 1 1 d .
N13 N 0.2130(7) 0.6952(7) 0.1810(5) 0.030(2) Uani 1 1 d .
N14 N -0.0715(7) 0.6927(7) 0.1786(4) 0.030(2) Uani 1 1 d .
N15 N 0.7142(8) 0.7971(8) 0.3251(6) 0.047(3) Uani 1 1 d .
N16 N -0.2902(10) 0.2925(9) 0.0273(6) 0.056(4) Uani 1 1 d .
N17 N 0.7519(9) 0.1875(9) 0.2497(7) 0.069(4) Uani 1 1 d .
N18 N -0.6625(11) 0.9340(9) 0.0303(9) 0.095(7) Uani 1 1 d .
N19 N 0.5942(7) 0.6221(7) 0.6462(4) 0.026(2) Uani 1 1 d .
O1 O 0.2459(5) 0.2823(4) 0.2531(3) 0.0154(16) Uani 1 1 d .
O2 O 0.2930(5) 0.1081(5) 0.2838(3) 0.0145(15) Uani 1 1 d .
O1W O 0.7685(6) 0.0509(6) 0.4959(4) 0.037(2) Uani 1 1 d .
H1WA H 0.7638 0.0310 0.5351 0.056 Uiso 1 1 d R
H1WB H 0.8268 0.0463 0.4790 0.056 Uiso 1 1 d R
O3 O 0.1305(5) 0.2017(5) 0.3320(3) 0.0162(16) Uani 1 1 d .
O2W O 0.007(3) 0.578(2) 0.3685(16) 0.39(2) Uiso 1 1 d .
H2WB H -0.0126 0.5446 0.3532 0.584 Uiso 1 1 d R
O4 O 0.1695(5) 0.1851(5) 0.2204(3) 0.0155(16) Uani 1 1 d .
O3W O 0.0350(6) 0.8511(5) 0.1499(4) 0.046(3) Uani 1 1 d .
H3WA H -0.0189 0.8764 0.1389 0.068 Uiso 1 1 d R
H3WB H 0.0442 0.8931 0.1650 0.068 Uiso 1 1 d R
O5 O 0.1377(6) 0.2207(6) 0.5081(4) 0.033(2) Uani 1 1 d .
O4W O 0.0157(7) 0.7268(6) 0.2747(4) 0.048(3) Uani 1 1 d .
H4WA H 0.0544 0.6855 0.2929 0.072 Uiso 1 1 d R
H4WB H -0.0196 0.7664 0.2995 0.072 Uiso 1 1 d R
O6 O 0.0760(5) 0.1203(5) 0.4453(3) 0.0235(18) Uani 1 1 d .
O5W O 0.8323(11) 0.0094(11) 0.2317(11) 0.207(11) Uani 1 1 d .
H5WA H 0.8353 0.0647 0.2336 0.311 Uiso 1 1 d R
H5WB H 0.8865 -0.0274 0.2307 0.311 Uiso 1 1 d R
O7 O 0.0263(5) 0.3049(5) 0.4172(3) 0.0201(17) Uani 1 1 d .
O6W O 0.7765(9) 0.9162(12) 0.3641(7) 0.159(8) Uani 1 1 d .
H6WA H 0.7600 0.8668 0.3634 0.239 Uiso 1 1 d R
H6WB H 0.7321 0.9632 0.3529 0.239 Uiso 1 1 d R
O8 O 0.2160(5) 0.3000(5) 0.3904(4) 0.0264(19) Uani 1 1 d .
O7W O -0.8109(10) 1.0738(11) -0.0054(7) 0.133(6) Uani 1 1 d .
H7WA H -0.7602 1.0698 0.0081 0.199 Uiso 1 1 d R
O9 O 0.2619(5) 0.1147(5) 0.4132(3) 0.0216(17) Uani 1 1 d .
O8W O 0.7466(11) 0.0030(11) 0.1386(10) 0.188(9) Uani 1 1 d .
H8WA H 0.6853 0.0019 0.1504 0.282 Uiso 1 1 d R
O10 O 0.4605(5) 0.0348(5) 0.4126(4) 0.0262(19) Uani 1 1 d .
O9W O 0.1465(13) 0.8750(9) 0.0314(7) 0.151(7) Uani 1 1 d .
H9WA H 0.1832 0.8358 0.0060 0.227 Uiso 1 1 d R
H9WB H 0.1847 0.8884 0.0463 0.227 Uiso 1 1 d R
O11 O 0.4748(5) 0.0409(5) 0.2834(3) 0.0256(18) Uani 1 1 d .
O10W O -0.0283(7) 0.8721(6) 0.3437(5) 0.062(3) Uani 1 1 d .
H10A H -0.0021 0.8531 0.3750 0.094 Uiso 1 1 d R
H10B H -0.0007 0.9137 0.3196 0.094 Uiso 1 1 d R
O12 O 0.3497(5) -0.0394(5) 0.3652(3) 0.0226(18) Uani 1 1 d .
O11W O 0.0114(12) 0.1321(9) 0.0705(7) 0.127(6) Uani 1 1 d .
H11B H -0.0393 0.1158 0.0935 0.191 Uiso 1 1 d R
O13 O -0.0326(6) 0.0164(5) 0.4295(3) 0.0272(19) Uani 1 1 d .
O12W O 0.6367(6) 0.0171(6) 0.4511(4) 0.042(2) Uani 1 1 d .
H12A H 0.6412 0.0682 0.4570 0.063 Uiso 1 1 d R
H12B H 0.6794 -0.0276 0.4660 0.063 Uiso 1 1 d R
O14 O 0.0363(5) 0.0817(5) 0.3023(3) 0.0216(17) Uani 1 1 d .
O13W O -0.093(3) 0.010(2) 0.0697(13) 0.359(18) Uani 1 1 d .
H13A H -0.1017 0.0242 0.0331 0.539 Uiso 1 1 d R
O15 O -0.0538(5) 0.2068(5) 0.3790(3) 0.0242(18) Uani 1 1 d .
O14W O 0.083(3) 0.481(2) 0.4310(15) 0.355(17) Uiso 1 1 d .
H14B H 0.1284 0.4298 0.4291 0.532 Uiso 1 1 d R
O16 O 0.3905(5) -0.0545(5) 0.2466(3) 0.0231(18) Uani 1 1 d .
O17 O 0.3552(5) 0.0818(5) 0.1536(3) 0.0241(18) Uani 1 1 d .
O18 O 0.4397(6) 0.1798(5) 0.1863(3) 0.0266(19) Uani 1 1 d .
O19 O 0.3096(5) 0.2650(5) 0.1222(3) 0.0223(18) Uani 1 1 d .
O20 O 0.4612(6) 0.3485(6) 0.1030(4) 0.035(2) Uani 1 1 d .
O21 O 0.2676(5) 0.4228(5) 0.1653(3) 0.0210(17) Uani 1 1 d .
O22 O 0.4089(5) 0.3414(5) 0.2278(3) 0.0247(18) Uani 1 1 d .
O23 O 0.1032(6) 0.5579(5) 0.2127(4) 0.029(2) Uani 1 1 d .
O24 O 0.2247(5) 0.4476(5) 0.2853(4) 0.0236(18) Uani 1 1 d .
O25 O 0.0597(5) 0.4032(5) 0.3016(3) 0.0212(17) Uani 1 1 d .
O26 O 0.0996(5) 0.3863(5) 0.1877(3) 0.0162(16) Uani 1 1 d .
O27 O -0.1309(6) 0.4043(5) 0.3659(4) 0.0293(19) Uani 1 1 d .
O28 O 0.1169(6) 0.6874(5) 0.0883(4) 0.034(2) Uani 1 1 d .
O29 O -0.0531(5) 0.3740(5) 0.1456(4) 0.0262(19) Uani 1 1 d .
O30 O 0.1380(5) 0.2649(5) 0.1099(3) 0.0195(17) Uani 1 1 d .
O31 O 0.0166(5) 0.1801(5) 0.1927(3) 0.0206(17) Uani 1 1 d .
O32 O 0.3066(6) 0.1635(5) 0.0380(4) 0.031(2) Uani 1 1 d .
O33 O 0.1859(5) 0.0819(5) 0.1416(3) 0.0222(18) Uani 1 1 d .
O34 O 0.2053(5) -0.0181(5) 0.2532(3) 0.0203(17) Uani 1 1 d .
O47 O 0.0502(6) -0.0169(5) 0.2097(4) 0.0291(19) Uani 1 1 d .
O48 O -0.0241(5) 0.3052(5) 0.2670(3) 0.0184(16) Uani 1 1 d .
O50 O 0.5486(6) -0.0006(5) 0.1631(4) 0.032(2) Uani 1 1 d .
O60 O 0.1628(5) -0.0027(5) 0.3681(3) 0.0215(17) Uani 1 1 d .
O80 O 0.3922(5) 0.1950(5) 0.3351(3) 0.0246(18) Uani 1 1 d .
O81 O 0.2907(6) -0.1742(5) 0.3364(4) 0.0292(19) Uani 1 1 d .
P P 0.2098(2) 0.19559(19) 0.27197(13) 0.0132(5) Uani 1 1 d .
Zn1 Zn 0.06503(10) 0.70648(9) 0.18165(6) 0.0255(3) Uani 1 1 d .
Zn2 Zn 0.32320(9) 0.33219(9) 0.31701(6) 0.0224(3) Uani 1 1 d .
Zn3 Zn 0.5000 0.0000 0.5000 0.0218(4) Uani 1 2 d S
W1 W 0.14902(3) 0.21838(3) 0.43148(2) 0.02057(11) Uani 1 1 d .
W2 W 0.38735(3) 0.07856(3) 0.35969(2) 0.01877(10) Uani 1 1 d .
W3 W 0.03937(3) 0.08689(3) 0.38572(2) 0.01920(10) Uani 1 1 d .
W5 W 0.44056(3) 0.05257(3) 0.20713(2) 0.02109(11) Uani 1 1 d .
W6 W 0.37983(3) 0.31409(3) 0.16630(2) 0.02169(11) Uani 1 1 d .
W7 W 0.15985(3) 0.43997(3) 0.23427(2) 0.01897(10) Uani 1 1 d .
W8 W -0.02249(3) 0.32500(3) 0.34579(2) 0.01838(10) Uani 1 1 d .
W9 W 0.03676(3) 0.30381(3) 0.18147(2) 0.01803(10) Uani 1 1 d .
W10 W 0.26020(3) 0.17594(3) 0.11382(2) 0.01996(11) Uani 1 1 d .
W11 W 0.28254(3) -0.05760(3) 0.31507(2) 0.01925(11) Uani 1 1 d .
W12 W 0.10116(3) 0.06277(3) 0.21977(2) 0.01912(10) Uani 1 1 d .

loop_
_atom_site_aniso_label
_atom_site_aniso_U_11
_atom_site_aniso_U_22
_atom_site_aniso_U_33
_atom_site_aniso_U_23
_atom_site_aniso_U_13
_atom_site_aniso_U_12
C1 0.034(8) 0.022(7) 0.046(8) -0.009(6) -0.030(7) 0.001(5)
C2 0.040(8) 0.023(7) 0.032(7) -0.009(6) -0.023(6) 0.001(6)
C4 0.021(6) 0.020(6) 0.018(6) 0.000(5) -0.004(5) -0.011(5)
C5 0.030(7) 0.019(6) 0.037(7) -0.003(5) -0.021(6) -0.003(5)
C6 0.018(2) 0.018(2) 0.019(2) -0.0032(11) -0.0042(11) -0.0055(11)
C7 0.028(7) 0.014(6) 0.024(6) -0.006(5) -0.004(5) -0.010(5)
C8 0.024(7) 0.016(6) 0.032(7) -0.002(5) -0.009(5) -0.010(5)
C9 0.016(6) 0.020(6) 0.042(7) -0.009(6) -0.012(6) -0.001(5)
C10 0.030(7) 0.037(8) 0.028(7) -0.005(6) -0.010(6) -0.009(6)
C11 0.038(8) 0.025(7) 0.027(7) 0.001(5) -0.012(6) -0.022(6)
C12 0.058(11) 0.043(9) 0.083(12) -0.036(9) -0.038(10) 0.000(8)
C13 0.028(8) 0.053(9) 0.061(9) -0.030(8) -0.014(7) -0.017(7)
C14 0.032(8) 0.037(8) 0.055(9) -0.020(7) -0.021(7) -0.005(6)
C15 0.038(8) 0.040(8) 0.021(6) -0.008(6) -0.005(6) -0.013(6)
C16 0.025(7) 0.056(9) 0.024(7) -0.012(6) 0.001(6) -0.018(6)
C17 0.023(8) 0.074(11) 0.057(10) -0.036(9) -0.008(7) 0.005(7)
C18 0.041(9) 0.039(8) 0.039(8) -0.010(6) -0.006(7) -0.018(7)
C19 0.005(6) 0.053(9) 0.029(7) -0.017(6) 0.002(5) -0.008(5)
C20 0.032(8) 0.024(7) 0.055(9) -0.006(6) -0.017(7) -0.010(6)
C21 0.023(7) 0.021(6) 0.037(7) -0.014(6) -0.005(6) 0.002(5)
C22 0.029(8) 0.022(7) 0.055(9) -0.004(6) -0.022(7) -0.004(6)
C23 0.029(7) 0.026(7) 0.021(6) 0.000(5) -0.008(5) -0.005(5)
C24 0.028(7) 0.027(7) 0.035(7) -0.002(6) -0.009(6) -0.012(6)
C25 0.015(6) 0.020(6) 0.038(7) -0.012(6) 0.000(5) 0.002(5)
C26 0.019(7) 0.028(7) 0.036(7) -0.008(6) -0.006(6) -0.001(5)
C27 0.025(7) 0.035(8) 0.034(7) -0.016(6) 0.001(6) -0.010(6)
C28 0.028(8) 0.032(8) 0.065(10) -0.005(7) -0.025(7) -0.002(6)
C29 0.049(10) 0.048(9) 0.064(10) 0.008(8) -0.046(9) -0.004(7)
C30 0.034(8) 0.032(8) 0.027(7) -0.008(6) -0.002(6) -0.014(6)
C31 0.049(9) 0.025(7) 0.030(7) 0.005(6) 0.000(6) -0.014(6)
C32 0.043(8) 0.025(7) 0.030(7) -0.004(6) -0.017(6) -0.009(6)
C33 0.022(6) 0.027(7) 0.018(6) -0.010(5) -0.005(5) -0.002(5)
C34 0.035(7) 0.015(6) 0.022(6) -0.001(5) -0.007(5) -0.009(5)
C35 0.021(6) 0.027(7) 0.018(6) 0.003(5) -0.014(5) -0.012(5)
C36 0.093(14) 0.045(10) 0.095(13) -0.022(9) -0.076(12) -0.006(9)
C37 0.052(10) 0.041(9) 0.067(10) -0.016(8) -0.045(9) -0.003(7)
C38 0.033(7) 0.015(6) 0.023(6) -0.002(5) -0.010(5) -0.002(5)
C39 0.031(8) 0.024(7) 0.053(9) 0.001(6) -0.003(7) -0.007(6)
C40 0.040(8) 0.018(6) 0.040(8) 0.004(6) -0.020(7) -0.007(6)
C41 0.012(6) 0.020(6) 0.026(6) -0.009(5) -0.001(5) -0.004(5)
C42 0.026(7) 0.019(6) 0.036(7) -0.001(5) -0.013(6) -0.009(5)
C43 0.031(7) 0.020(6) 0.035(7) -0.002(5) -0.014(6) -0.011(5)
C44 0.024(7) 0.040(9) 0.058(9) -0.008(7) -0.004(7) -0.015(6)
C45 0.038(8) 0.032(7) 0.028(7) 0.007(6) -0.020(6) -0.015(6)
C46 0.029(8) 0.045(9) 0.027(7) -0.008(6) -0.005(6) -0.007(6)
C47 0.023(7) 0.057(10) 0.036(8) -0.011(7) -0.003(6) -0.019(7)
C48 0.028(7) 0.026(7) 0.031(7) -0.008(6) -0.011(6) -0.012(5)
C50 0.024(8) 0.061(11) 0.067(10) -0.025(9) -0.006(7) -0.017(7)
C51 0.038(9) 0.073(12) 0.038(8) -0.005(8) -0.016(7) -0.016(8)
C52 0.058(11) 0.056(11) 0.054(10) -0.024(8) -0.015(9) -0.001(8)
C53 0.060(11) 0.031(8) 0.051(9) -0.003(7) -0.004(8) -0.019(7)
C54 0.029(8) 0.065(11) 0.050(9) -0.028(8) 0.003(7) -0.023(7)
C55 0.040(10) 0.062(12) 0.090(13) -0.007(10) -0.029(10) -0.011(9)
C56 0.044(10) 0.051(10) 0.069(11) -0.021(9) -0.006(8) -0.021(8)
C59 0.041(10) 0.064(11) 0.107(15) -0.047(11) -0.029(10) 0.011(8)
C60 0.068(13) 0.048(11) 0.112(16) 0.006(11) -0.062(12) -0.014(9)
C61 0.049(11) 0.074(13) 0.110(15) -0.048(11) -0.026(11) -0.022(9)
C62 0.046(12) 0.061(12) 0.19(2) -0.067(14) -0.038(14) -0.004(9)
N1 0.023(5) 0.016(5) 0.021(5) 0.001(4) -0.010(4) -0.005(4)
N2 0.025(5) 0.019(5) 0.025(5) 0.000(4) -0.008(4) -0.017(4)
N3 0.025(6) 0.021(5) 0.030(6) -0.016(4) -0.009(5) 0.002(4)
N4 0.019(5) 0.023(5) 0.030(5) -0.013(4) -0.005(4) -0.003(4)
N5 0.028(6) 0.032(6) 0.036(6) -0.008(5) -0.018(5) -0.002(5)
N6 0.025(6) 0.030(6) 0.039(6) -0.009(5) -0.015(5) -0.001(5)
N7 0.018(5) 0.031(6) 0.041(6) -0.016(5) -0.013(5) 0.002(4)
N8 0.032(6) 0.030(6) 0.022(5) 0.000(4) -0.011(5) -0.019(5)
N9 0.024(6) 0.055(7) 0.033(6) -0.005(5) -0.006(5) -0.019(5)
N10 0.021(6) 0.049(7) 0.030(6) -0.005(5) -0.005(5) -0.011(5)
N11 0.017(6) 0.044(7) 0.047(7) -0.013(6) -0.014(5) -0.009(5)
N12 0.025(6) 0.038(7) 0.056(8) -0.013(6) -0.011(6) -0.005(5)
N13 0.033(6) 0.033(6) 0.037(6) -0.007(5) -0.024(5) -0.010(5)
N14 0.033(6) 0.025(6) 0.034(6) -0.001(5) -0.012(5) -0.011(5)
N15 0.032(7) 0.049(8) 0.067(9) -0.024(7) -0.017(6) -0.008(6)
N16 0.071(10) 0.050(9) 0.052(8) -0.017(7) -0.001(7) -0.030(7)
N17 0.042(9) 0.058(9) 0.115(13) -0.028(9) -0.026(9) -0.006(7)
N18 0.077(12) 0.036(8) 0.20(2) -0.039(11) -0.092(13) 0.013(8)
N19 0.026(6) 0.035(6) 0.027(5) -0.005(5) -0.009(5) -0.019(5)
O1 0.010(4) 0.014(4) 0.021(4) -0.001(3) -0.005(3) -0.001(3)
O2 0.011(4) 0.017(4) 0.018(4) -0.005(3) -0.003(3) -0.005(3)
O1W 0.023(5) 0.056(6) 0.031(5) 0.000(4) -0.004(4) -0.016(4)
O3 0.012(4) 0.014(4) 0.023(4) -0.002(3) -0.005(3) -0.004(3)
O4 0.013(4) 0.023(4) 0.013(4) 0.000(3) -0.004(3) -0.010(3)
O3W 0.045(6) 0.022(5) 0.087(7) -0.008(5) -0.039(6) -0.011(4)
O5 0.030(5) 0.041(5) 0.035(5) -0.009(4) -0.017(4) -0.007(4)
O4W 0.061(7) 0.047(6) 0.045(6) -0.019(5) -0.013(5) -0.015(5)
O6 0.022(5) 0.022(4) 0.026(4) 0.001(4) -0.010(4) -0.006(3)
O5W 0.090(14) 0.105(14) 0.43(3) -0.095(18) -0.075(19) 0.018(11)
O7 0.016(4) 0.022(4) 0.021(4) -0.009(3) 0.000(3) -0.005(3)
O6W 0.059(9) 0.267(19) 0.213(17) -0.197(16) 0.046(10) -0.078(11)
O8 0.016(4) 0.024(5) 0.040(5) -0.011(4) -0.007(4) -0.002(3)
O7W 0.092(12) 0.175(15) 0.116(12) 0.003(11) -0.067(10) 0.000(11)
O9 0.022(4) 0.022(4) 0.023(4) 0.000(3) -0.009(3) -0.010(3)
O8W 0.053(11) 0.130(15) 0.36(3) -0.017(16) -0.032(15) -0.034(10)
O10 0.025(5) 0.021(4) 0.038(5) -0.001(4) -0.021(4) -0.004(3)
O9W 0.208(19) 0.067(10) 0.160(15) -0.045(10) 0.037(14) -0.063(11)
O11 0.019(4) 0.029(5) 0.031(5) -0.007(4) -0.010(4) -0.003(3)
O10W 0.072(8) 0.047(7) 0.066(7) -0.001(6) -0.032(6) -0.006(6)
O12 0.023(4) 0.018(4) 0.028(4) -0.004(3) -0.011(4) -0.004(3)
O11W 0.168(16) 0.099(11) 0.129(13) 0.023(9) -0.105(12) -0.023(10)
O13 0.028(5) 0.018(4) 0.032(5) 0.003(4) -0.004(4) -0.009(4)
O12W 0.037(6) 0.052(6) 0.051(6) -0.023(5) -0.006(5) -0.022(5)
O14 0.018(4) 0.022(4) 0.023(4) 0.000(3) -0.003(3) -0.007(3)
O13W 0.43(5) 0.43(5) 0.24(3) -0.01(3) -0.05(3) -0.21(4)
O15 0.017(4) 0.027(5) 0.030(5) -0.001(4) -0.008(4) -0.008(3)
O16 0.023(4) 0.025(4) 0.026(4) -0.005(4) -0.009(4) -0.008(3)
O17 0.019(4) 0.015(4) 0.038(5) -0.008(4) -0.005(4) -0.001(3)
O18 0.030(5) 0.025(5) 0.028(5) 0.000(4) -0.015(4) -0.008(4)
O19 0.027(5) 0.024(4) 0.020(4) -0.002(3) -0.009(4) -0.011(3)
O20 0.028(5) 0.042(5) 0.032(5) 0.004(4) 0.001(4) -0.020(4)
O21 0.019(4) 0.025(4) 0.024(4) -0.001(3) -0.007(3) -0.014(3)
O22 0.021(5) 0.022(4) 0.036(5) 0.003(4) -0.011(4) -0.014(3)
O23 0.028(5) 0.020(4) 0.043(5) -0.004(4) -0.020(4) -0.003(4)
O24 0.018(4) 0.016(4) 0.038(5) -0.002(4) -0.009(4) -0.005(3)
O25 0.013(4) 0.023(4) 0.027(4) -0.010(3) -0.004(3) 0.000(3)
O26 0.019(4) 0.020(4) 0.012(4) 0.001(3) -0.006(3) -0.008(3)
O27 0.027(5) 0.025(5) 0.032(5) -0.006(4) -0.003(4) -0.004(4)
O28 0.049(6) 0.039(5) 0.033(5) -0.007(4) -0.020(4) -0.025(4)
O29 0.027(5) 0.021(4) 0.037(5) -0.002(4) -0.022(4) -0.004(3)
O30 0.013(4) 0.023(4) 0.029(4) -0.007(3) -0.002(3) -0.013(3)
O31 0.017(4) 0.026(4) 0.021(4) 0.000(3) -0.011(3) -0.005(3)
O32 0.034(5) 0.031(5) 0.028(5) -0.010(4) -0.006(4) -0.008(4)
O33 0.022(4) 0.018(4) 0.030(4) -0.005(3) -0.012(4) -0.005(3)
O34 0.013(4) 0.023(4) 0.031(4) -0.007(4) -0.009(3) -0.009(3)
O47 0.036(5) 0.023(5) 0.038(5) -0.001(4) -0.011(4) -0.022(4)
O48 0.012(4) 0.023(4) 0.021(4) 0.000(3) -0.002(3) -0.011(3)
O50 0.023(5) 0.033(5) 0.037(5) -0.010(4) -0.011(4) 0.002(4)
O60 0.021(4) 0.016(4) 0.030(4) -0.002(3) -0.006(4) -0.008(3)
O80 0.024(5) 0.017(4) 0.037(5) -0.001(4) -0.013(4) -0.009(3)
O81 0.033(5) 0.018(4) 0.040(5) -0.002(4) -0.010(4) -0.012(4)
P 0.0099(13) 0.0145(14) 0.0166(13) -0.0028(11) -0.0033(11) -0.0045(11)
Zn1 0.0281(8) 0.0224(7) 0.0330(8) -0.0070(6) -0.0136(7) -0.0086(6)
Zn2 0.0213(7) 0.0218(7) 0.0296(8) -0.0024(6) -0.0120(6) -0.0090(6)
Zn3 0.0237(11) 0.0162(10) 0.0309(11) -0.0054(8) -0.0152(9) -0.0038(8)
W1 0.0195(3) 0.0238(3) 0.0209(2) -0.0048(2) -0.0069(2) -0.0064(2)
W2 0.0178(2) 0.0184(2) 0.0236(2) -0.0026(2) -0.0109(2) -0.00481(19)
W3 0.0171(2) 0.0192(2) 0.0223(2) -0.0007(2) -0.00394(19) -0.00890(19)
W5 0.0152(2) 0.0231(3) 0.0243(2) -0.0064(2) -0.0048(2) -0.00234(19)
W6 0.0180(3) 0.0242(3) 0.0253(3) -0.0026(2) -0.0041(2) -0.0109(2)
W7 0.0184(2) 0.0158(2) 0.0255(2) -0.0004(2) -0.0093(2) -0.00686(19)
W8 0.0137(2) 0.0186(2) 0.0228(2) -0.0039(2) -0.00441(19) -0.00375(18)
W9 0.0177(2) 0.0177(2) 0.0224(2) -0.00151(19) -0.0100(2) -0.00631(19)
W10 0.0201(3) 0.0228(3) 0.0191(2) -0.0040(2) -0.0059(2) -0.0070(2)
W11 0.0198(3) 0.0152(2) 0.0252(3) -0.0040(2) -0.0092(2) -0.00402(19)
W12 0.0207(3) 0.0180(2) 0.0242(2) -0.0029(2) -0.0098(2) -0.00891(19)

loop_
_atom_type_symbol
_atom_type_description
_atom_type_scat_dispersion_real
_atom_type_scat_dispersion_imag
_atom_type_scat_source
C C 0.0033 0.0016 'International Tables Vol C Tables 4.2.6.8 and 6.1.1.4'
H H 0.0000 0.0000 'International Tables Vol C Tables 4.2.6.8 and 6.1.1.4'
N N 0.0061 0.0033 'International Tables Vol C Tables 4.2.6.8 and 6.1.1.4'
O O 0.0106 0.0060 'International Tables Vol C Tables 4.2.6.8 and 6.1.1.4'
P P 0.1023 0.0942 'International Tables Vol C Tables 4.2.6.8 and 6.1.1.4'
Zn Zn 0.2839 1.4301 'International Tables Vol C Tables 4.2.6.8 and 6.1.1.4'
W W -0.8490 6.8722 'International Tables Vol C Tables 4.2.6.8 and 6.1.1.4'

loop_
_geom_angle_atom_site_label_1
_geom_angle_atom_site_label_2
_geom_angle_atom_site_label_3
_geom_angle
_geom_angle_site_symmetry_1
_geom_angle_site_symmetry_3
N1 C1 C5 123.7(10) . .
N1 C1 H1 118.2 . .
C5 C1 H1 118.2 . .
C3 C2 N1 124.0(10) . .
C3 C2 H2 118.0 . .
N1 C2 H2 118.0 . .
C2 C3 C4 119.5(10) . .
C2 C3 H3 120.3 . .
C4 C3 H3 120.3 . .
C3 C4 C5 116.8(9) . .
C3 C4 C6 121.5(9) . .
C5 C4 C6 121.6(9) . .
C1 C5 C4 119.2(10) . .
C1 C5 H5 120.4 . .
C4 C5 H5 120.4 . .
N4 C6 N2 126.2(10) . .
N4 C6 C4 117.7(9) . .
N2 C6 C4 115.9(9) . .
N3 C7 N2 123.3(10) . .
N3 C7 C8 118.8(9) . .
N2 C7 C8 117.9(9) . .
C9 C8 C42 118.9(10) . .
C9 C8 C7 119.8(10) . .
C42 C8 C7 121.2(9) . .
C43 C9 C8 117.3(10) . .
C43 C9 H9 121.3 . .
C8 C9 H9 121.3 . .
C13 C10 C14 116.7(11) . .
C13 C10 C15 121.0(11) . .
C14 C10 C15 122.2(11) . .
N13 C11 C14 123.3(10) . .
N13 C11 H11 118.4 . .
C14 C11 H11 118.4 . .
N13 C12 C13 120.6(12) . .
N13 C12 H12 119.7 . .
C13 C12 H12 119.7 . .
C10 C13 C12 121.4(11) . .
C10 C13 H13 119.3 . .
C12 C13 H13 119.3 . .
C11 C14 C10 120.4(11) . .
C11 C14 H14 119.8 . .
C10 C14 H14 119.8 . .
N9 C15 N10 126.2(11) . .
N9 C15 C10 118.7(11) . .
N10 C15 C10 114.9(11) . .
N11 C16 N9 124.7(11) . .
N11 C16 C19 118.1(11) . .
N9 C16 C19 117.2(12) . .
C52 C17 C19 120.5(12) . .
C52 C17 H17 119.7 . .
C19 C17 H17 119.7 . .
C19 C18 C51 119.3(13) . .
C19 C18 H18 120.4 . .
C51 C18 H18 120.4 . .
C18 C19 C17 116.2(11) . .
C18 C19 C16 121.2(12) . .
C17 C19 C16 122.5(11) . .
N14 C20 C22 122.6(11) . .
N14 C20 H20 118.7 . .
C22 C20 H20 118.7 . .
N14 C21 C24 123.4(11) . .
N14 C21 H21 118.3 . .
C24 C21 H21 118.3 . .
C23 C22 C20 120.4(11) . .
C23 C22 H22 119.8 . .
C20 C22 H22 119.8 . .
C24 C23 C22 118.0(11) . .
C24 C23 C25 118.9(10) . .
C22 C23 C25 123.1(10) . .
C23 C24 C21 118.8(11) . .
C23 C24 H24 120.6 . .
C21 C24 H24 120.6 . .
N6 C25 N5 125.3(11) . .
N6 C25 C23 116.4(10) . .
N5 C25 C23 118.2(10) . .
N5 C26 N7 126.3(10) . .
N5 C26 C28 117.3(10) . .
N7 C26 C28 116.3(10) . .
N6 C27 N7 125.7(11) . .
N6 C27 C30 116.5(11) . .
N7 C27 C30 117.7(11) . .
C59 C28 C29 122.3(13) . .
C59 C28 C26 118.2(12) . .
C29 C28 C26 119.4(12) . .
C60 C29 C28 118.0(15) . .
C60 C29 H29 121.0 . .
C28 C29 H29 121.0 . .
C31 C30 C44 117.2(11) . .
C31 C30 C27 121.7(11) . .
C44 C30 C27 121.0(11) . .
C30 C31 C53 119.6(13) . .
C30 C31 H31 120.2 . .
C53 C31 H31 120.2 . .
N8 C32 C33 122.2(11) . .
N8 C32 H32 118.9 . .
C33 C32 H32 118.9 . .
C32 C33 C35 119.7(10) . .
C32 C33 H33 120.1 . .
C35 C33 H33 120.1 . .
C45 C34 C35 122.2(11) . .
C45 C34 H34 118.9 . .
C35 C34 H34 118.9 . .
C34 C35 C33 115.9(9) . .
C34 C35 C35 123.3(13) . 2_565
C33 C35 C35 120.9(11) . 2_565
N12 C36 C37 122.0(12) . .
N12 C36 H36 119.0 . .
C37 C36 H36 119.0 . .
C36 C37 C38 118.1(12) . .
C36 C37 H37 120.9 . .
C38 C37 H37 120.9 . .
C40 C38 C37 119.6(10) . .
C40 C38 C41 120.2(10) . .
C37 C38 C41 120.1(10) . .
N12 C39 C40 120.9(12) . .
N12 C39 H39 119.5 . .
C40 C39 H39 119.5 . .
C39 C40 C38 118.2(12) . .
C39 C40 H40 120.9 . .
C38 C40 H40 120.9 . .
N3 C41 N4 125.6(10) . .
N3 C41 C38 116.8(9) . .
N4 C41 C38 117.5(9) . .
C48 C42 C8 119.4(10) . .
C48 C42 H42 120.3 . .
C8 C42 H42 120.3 . .
N19 C43 C9 124.4(10) . .
N19 C43 H43 117.8 . .
C9 C43 H43 117.8 . .
C54 C44 C30 118.1(12) . .
C54 C44 H44 120.9 . .
C30 C44 H44 120.9 . .
N8 C45 C34 121.0(10) . .
N8 C45 H45 119.5 . .
C34 C45 H45 119.5 . .
N11 C46 N10 126.7(12) . .
N11 C46 C47 119.4(11) . .
N10 C46 C47 113.8(11) . .
C56 C47 C50 119.1(14) . .
C56 C47 C46 121.0(12) . .
C50 C47 C46 119.6(12) . .
N19 C48 C42 122.2(10) . .
N19 C48 H48 118.9 . .
C42 C48 H48 118.9 . .
C55 C50 C47 117.4(13) . .
C55 C50 H50 121.3 . .
C47 C50 H50 121.3 . .
N15 C51 C18 124.8(13) . .
N15 C51 H51 117.6 . .
C18 C51 H51 117.6 . .
N15 C52 C17 122.8(14) . .
N15 C52 H52 118.6 . .
C17 C52 H52 118.6 . .
N16 C53 C31 124.1(14) . .
N16 C53 H53 117.9 . .
C31 C53 H53 117.9 . .
N16 C54 C44 124.3(13) . .
N16 C54 H54 117.9 . .
C44 C54 H54 117.9 . .
N17 C55 C50 125.2(14) . .
N17 C55 H55 117.4 . .
C50 C55 H55 117.4 . .
C47 C56 C61 118.2(14) . .
C47 C56 H56 120.9 . .
C61 C56 H56 120.9 . .
C28 C59 C62 116.9(15) . .
C28 C59 H59 121.6 . .
C62 C59 H59 121.6 . .
C29 C60 N18 121.0(16) . .
C29 C60 H60 119.5 . .
N18 C60 H60 119.5 . .
N17 C61 C56 123.5(14) . .
N17 C61 H61 118.3 . .
C56 C61 H61 118.3 . .
N18 C62 C59 121.3(16) . .
N18 C62 H62 119.3 . .
C59 C62 H62 119.3 . .
C1 N1 C2 116.8(9) . .
C1 N1 Zn3 123.6(7) . .
C2 N1 Zn3 119.6(7) . .
C6 N2 C7 115.9(9) . .
C41 N3 C7 115.9(9) . .
C6 N4 C41 113.0(9) . .
C25 N5 C26 114.0(9) . .
C25 N6 C27 115.2(10) . .
C27 N7 C26 113.1(10) . .
C32 N8 O28 119.4(10) . .
C32 N8 C45 118.8(9) . .
O28 N8 C45 121.8(9) . .
C15 N9 C16 114.3(11) . .
C46 N10 C15 112.7(11) . .
C46 N11 C16 115.1(10) . .
C36 N12 C39 121.1(11) . .
C11 N13 C12 117.3(10) . .
C11 N13 Zn1 118.3(7) . .
C12 N13 Zn1 123.0(9) . .
C20 N14 C21 116.3(10) . .
C20 N14 Zn1 121.9(8) . .
C21 N14 Zn1 119.8(8) . .
C51 N15 C52 116.4(12) . .
C53 N16 C54 116.5(12) . .
C55 N17 C61 116.5(14) . .
C62 N18 C60 120.4(14) . .
C43 N19 C48 117.6(9) . .
C43 N19 Zn2 118.8(7) . 2_666
C48 N19 Zn2 123.4(8) . 2_666
P O1 W7 129.4(4) . .
P O1 W6 127.8(4) . .
W7 O1 W6 89.3(2) . .
P O1 Zn2 124.5(4) . .
W7 O1 Zn2 86.3(2) . .
W6 O1 Zn2 85.4(2) . .
P O2 W2 126.2(3) . .
P O2 W5 125.6(4) . .
W2 O2 W5 90.0(2) . .
P O2 W11 126.0(4) . .
W2 O2 W11 89.4(2) . .
W5 O2 W11 87.7(2) . .
H1WA O1W H1WB 107.8 . .
P O3 W8 125.2(4) . .
P O3 W3 127.0(4) . .
W8 O3 W3 88.2(2) . .
P O3 W1 125.4(4) . .
W8 O3 W1 89.1(2) . .
W3 O3 W1 90.3(2) . .
P O4 W12 127.7(4) . .
P O4 W10 124.6(4) . .
W12 O4 W10 90.4(2) . .
P O4 W9 123.6(4) . .
W12 O4 W9 90.3(2) . .
W10 O4 W9 89.0(2) . .
Zn1 O3W H3WA 115.1 . .
Zn1 O3W H3WB 127.9 . .
H3WA O3W H3WB 105.8 . .
Zn1 O4W H4WA 104.8 . .
Zn1 O4W H4WB 145.0 . .
H4WA O4W H4WB 108.3 . .
W3 O6 W1 126.6(4) . .
H5WA O5W H5WB 108.0 . .
W8 O7 W1 126.3(3) . .
H6WA O6W H6WB 105.6 . .
W1 O8 Zn2 147.8(4) . .
W2 O9 W1 144.4(4) . .
W2 O10 Zn3 158.7(5) . .
H9WA O9W H9WB 105.7 . .
W5 O11 W2 126.3(4) . .
H10A O10W H10B 105.5 . .
W11 O12 W2 126.5(4) . .
Zn3 O12W H12A 108.8 . .
Zn3 O12W H12B 108.4 . .
H12A O12W H12B 107.6 . .
W12 O14 W3 150.5(4) . .
W3 O15 W8 124.6(4) . .
W11 O16 W5 126.3(4) . .
W5 O17 W10 147.8(4) . .
W5 O18 W6 154.3(4) . .
W10 O19 W6 152.2(4) . .
W7 O21 W6 122.5(4) . .
W6 O22 Zn2 122.1(4) . .
W7 O23 Zn1 167.3(5) . .
W7 O24 Zn2 120.2(4) . .
W8 O25 W7 154.4(4) . .
W9 O26 W7 153.3(4) . .
N8 O28 Zn1 123.3(7) . .
W10 O30 W9 124.9(4) . .
W12 O31 W9 126.0(4) . .
W12 O33 W10 126.0(3) . .
W12 O34 W11 152.0(4) . .
W9 O48 W8 148.8(4) . .
W11 O60 W3 154.1(4) . .
W2 O80 Zn2 149.3(4) . .
O1 P O3 110.4(4) . .
O1 P O2 109.8(4) . .
O3 P O2 107.9(4) . .
O1 P O4 110.2(4) . .
O3 P O4 109.3(4) . .
O2 P O4 109.1(4) . .
O3W Zn1 O28 87.8(3) . .
O3W Zn1 O4W 91.7(3) . .
O28 Zn1 O4W 178.7(3) . .
O3W Zn1 O23 177.2(3) . .
O28 Zn1 O23 91.2(3) . .
O4W Zn1 O23 89.2(3) . .
O3W Zn1 N14 96.3(3) . .
O28 Zn1 N14 88.3(3) . .
O4W Zn1 N14 92.9(4) . .
O23 Zn1 N14 86.3(3) . .
O3W Zn1 N13 92.4(3) . .
O28 Zn1 N13 86.8(3) . .
O4W Zn1 N13 92.1(4) . .
O23 Zn1 N13 84.9(3) . .
N14 Zn1 N13 169.8(4) . .
O80 Zn2 O24 157.4(3) . .
O80 Zn2 O8 84.6(3) . .
O24 Zn2 O8 89.4(3) . .
O80 Zn2 N19 95.4(3) . 2_666
O24 Zn2 N19 107.2(3) . 2_666
O8 Zn2 N19 105.3(3) . 2_666
O80 Zn2 O22 90.5(3) . .
O24 Zn2 O22 87.4(3) . .
O8 Zn2 O22 159.0(3) . .
N19 Zn2 O22 95.5(3) 2_666 .
O80 Zn2 O1 85.3(2) . .
O24 Zn2 O1 72.5(2) . .
O8 Zn2 O1 85.8(3) . .
N19 Zn2 O1 168.9(3) 2_666 .
O22 Zn2 O1 73.4(3) . .
O12W Zn3 O12W 180.0(6) 2_656 .
O12W Zn3 N1 90.0(3) 2_656 .
O12W Zn3 N1 90.0(3) . .
O12W Zn3 N1 90.0(3) 2_656 2_656
O12W Zn3 N1 90.0(3) . 2_656
N1 Zn3 N1 180.0(5) . 2_656
O12W Zn3 O10 92.2(3) 2_656 .
O12W Zn3 O10 87.8(3) . .
N1 Zn3 O10 94.0(3) . .
N1 Zn3 O10 86.0(3) 2_656 .
O12W Zn3 O10 87.8(3) 2_656 2_656
O12W Zn3 O10 92.2(3) . 2_656
N1 Zn3 O10 86.0(3) . 2_656
N1 Zn3 O10 94.0(3) 2_656 2_656
O10 Zn3 O10 180.00(13) . 2_656
O5 W1 O8 104.0(4) . .
O5 W1 O9 103.3(3) . .
O8 W1 O9 90.9(3) . .
O5 W1 O7 101.6(3) . .
O8 W1 O7 93.6(3) . .
O9 W1 O7 152.8(3) . .
O5 W1 O6 97.6(3) . .
O8 W1 O6 158.3(3) . .
O9 W1 O6 83.7(3) . .
O7 W1 O6 82.3(3) . .
O5 W1 O3 166.3(3) . .
O8 W1 O3 88.6(3) . .
O9 W1 O3 81.5(2) . .
O7 W1 O3 71.8(2) . .
O6 W1 O3 69.9(3) . .
O10 W2 O80 103.3(3) . .
O10 W2 O9 101.6(3) . .
O80 W2 O9 92.3(3) . .
O10 W2 O11 102.9(3) . .
O80 W2 O11 92.3(3) . .
O9 W2 O11 153.3(3) . .
O10 W2 O12 98.3(3) . .
O80 W2 O12 158.4(3) . .
O9 W2 O12 83.5(3) . .
O11 W2 O12 82.7(3) . .
O10 W2 O2 168.9(3) . .
O80 W2 O2 86.8(3) . .
O9 W2 O2 82.2(3) . .
O11 W2 O2 71.8(3) . .
O12 W2 O2 71.6(2) . .
O13 W3 O6 102.2(3) . .
O13 W3 O15 101.1(3) . .
O6 W3 O15 89.1(3) . .
O13 W3 O60 101.8(3) . .
O6 W3 O60 89.9(3) . .
O15 W3 O60 156.8(3) . .
O13 W3 O14 101.3(3) . .
O6 W3 O14 156.5(3) . .
O15 W3 O14 87.7(3) . .
O60 W3 O14 84.1(3) . .
O13 W3 O3 172.8(3) . .
O6 W3 O3 73.1(3) . .
O15 W3 O3 73.6(3) . .
O60 W3 O3 83.9(3) . .
O14 W3 O3 83.6(3) . .
O50 W5 O18 102.5(4) . .
O50 W5 O17 102.7(3) . .
O18 W5 O17 86.9(3) . .
O50 W5 O11 101.2(3) . .
O18 W5 O11 91.2(3) . .
O17 W5 O11 155.9(3) . .
O50 W5 O16 100.4(4) . .
O18 W5 O16 157.0(3) . .
O17 W5 O16 86.4(3) . .
O11 W5 O16 86.1(3) . .
O50 W5 O2 170.7(3) . .
O18 W5 O2 84.1(3) . .
O17 W5 O2 84.1(3) . .
O11 W5 O2 71.8(3) . .
O16 W5 O2 73.3(3) . .
O20 W6 O22 103.3(4) . .
O20 W6 O21 101.8(3) . .
O22 W6 O21 93.4(3) . .
O20 W6 O18 102.8(4) . .
O22 W6 O18 93.6(3) . .
O21 W6 O18 152.1(3) . .
O20 W6 O19 98.1(3) . .
O22 W6 O19 158.7(3) . .
O21 W6 O19 82.7(3) . .
O18 W6 O19 81.0(3) . .
O20 W6 O1 172.5(3) . .
O22 W6 O1 79.1(3) . .
O21 W6 O1 70.9(3) . .
O18 W6 O1 84.1(3) . .
O19 W6 O1 79.9(3) . .
O23 W7 O24 101.0(3) . .
O23 W7 O21 99.7(4) . .
O24 W7 O21 95.6(3) . .
O23 W7 O25 100.9(3) . .
O24 W7 O25 92.8(3) . .
O21 W7 O25 155.8(3) . .
O23 W7 O26 97.5(3) . .
O24 W7 O26 161.3(3) . .
O21 W7 O26 84.6(3) . .
O25 W7 O26 80.3(3) . .
O23 W7 O1 174.2(3) . .
O24 W7 O1 80.9(3) . .
O21 W7 O1 74.6(3) . .
O25 W7 O1 84.4(3) . .
O26 W7 O1 81.1(2) . .
O27 W8 O7 100.7(3) . .
O27 W8 O25 102.5(3) . .
O7 W8 O25 90.2(3) . .
O27 W8 O48 102.8(3) . .
O7 W8 O48 156.5(3) . .
O25 W8 O48 86.9(3) . .
O27 W8 O15 102.3(3) . .
O7 W8 O15 86.6(3) . .
O25 W8 O15 155.2(3) . .
O48 W8 O15 86.3(3) . .
O27 W8 O3 172.1(3) . .
O7 W8 O3 72.8(2) . .
O25 W8 O3 82.2(3) . .
O48 W8 O3 83.7(3) . .
O15 W8 O3 73.4(3) . .
O29 W9 O26 104.1(3) . .
O29 W9 O48 102.8(3) . .
O26 W9 O48 87.0(3) . .
O29 W9 O30 100.2(3) . .
O26 W9 O30 90.3(3) . .
O48 W9 O30 156.9(3) . .
O29 W9 O31 101.7(3) . .
O26 W9 O31 154.2(3) . .
O48 W9 O31 87.6(3) . .
O30 W9 O31 84.8(3) . .
O29 W9 O4 170.1(3) . .
O26 W9 O4 83.2(3) . .
O48 W9 O4 84.2(3) . .
O30 W9 O4 72.7(3) . .
O31 W9 O4 71.2(2) . .
O32 W10 O19 103.8(4) . .
O32 W10 O30 101.0(3) . .
O19 W10 O30 91.9(3) . .
O32 W10 O17 102.2(3) . .
O19 W10 O17 88.6(3) . .
O30 W10 O17 155.9(3) . .
O32 W10 O33 100.1(3) . .
O19 W10 O33 156.1(3) . .
O30 W10 O33 84.7(3) . .
O17 W10 O33 85.2(3) . .
O32 W10 O4 169.5(3) . .
O19 W10 O4 85.5(3) . .
O30 W10 O4 73.4(3) . .
O17 W10 O4 82.6(3) . .
O33 W10 O4 70.9(3) . .
O81 W11 O12 102.2(3) . .
O81 W11 O16 102.9(3) . .
O12 W11 O16 89.8(3) . .
O81 W11 O60 102.2(3) . .
O12 W11 O60 90.2(3) . .
O16 W11 O60 154.3(3) . .
O81 W11 O34 102.8(3) . .
O12 W11 O34 154.9(3) . .
O16 W11 O34 85.8(3) . .
O60 W11 O34 83.3(3) . .
O81 W11 O2 172.6(3) . .
O12 W11 O2 72.4(3) . .
O16 W11 O2 72.3(3) . .
O60 W11 O2 83.2(3) . .
O34 W11 O2 82.7(2) . .
O47 W12 O34 101.1(3) . .
O47 W12 O33 101.9(3) . .
O34 W12 O33 90.5(3) . .
O47 W12 O14 101.6(3) . .
O34 W12 O14 86.3(3) . .
O33 W12 O14 156.4(3) . .
O47 W12 O31 102.2(3) . .
O34 W12 O31 156.6(3) . .
O33 W12 O31 86.3(3) . .
O14 W12 O31 87.4(3) . .
O47 W12 O4 172.4(3) . .
O34 W12 O4 84.4(3) . .
O33 W12 O4 72.7(3) . .
O14 W12 O4 83.8(3) . .
O31 W12 O4 72.5(3) . .

loop_
_geom_bond_atom_site_label_1
_geom_bond_atom_site_label_2
_geom_bond_distance
_geom_bond_site_symmetry_2
C1 N1 1.337(13) .
C1 C5 1.383(14) .
C1 H1 0.9300 .
C2 C3 1.358(14) .
C2 N1 1.361(13) .
C2 H2 0.9300 .
C3 C4 1.410(14) .
C3 H3 0.9300 .
C4 C5 1.413(14) .
C4 C6 1.484(14) .
C5 H5 0.9300 .
C6 N4 1.319(12) .
C6 N2 1.324(12) .
C7 N3 1.320(13) .
C7 N2 1.344(12) .
C7 C8 1.475(14) .
C8 C9 1.382(14) .
C8 C42 1.397(14) .
C9 C43 1.387(14) .
C9 H9 0.9300 .
C10 C13 1.351(16) .
C10 C14 1.384(15) .
C10 C15 1.488(16) .
C11 N13 1.341(14) .
C11 C14 1.356(15) .
C11 H11 0.9300 .
C12 N13 1.347(14) .
C12 C13 1.404(17) .
C12 H12 0.9300 .
C13 H13 0.9300 .
C14 H14 0.9300 .
C15 N9 1.322(14) .
C15 N10 1.360(15) .
C16 N11 1.342(15) .
C16 N9 1.346(15) .
C16 C19 1.451(16) .
C17 C52 1.390(19) .
C17 C19 1.392(17) .
C17 H17 0.9300 .
C18 C19 1.386(16) .
C18 C51 1.383(17) .
C18 H18 0.9300 .
C20 N14 1.337(14) .
C20 C22 1.377(15) .
C20 H20 0.9300 .
C21 N14 1.342(14) .
C21 C24 1.393(15) .
C21 H21 0.9300 .
C22 C23 1.367(15) .
C22 H22 0.9300 .
C23 C24 1.363(14) .
C23 C25 1.483(15) .
C24 H24 0.9300 .
C25 N6 1.322(13) .
C25 N5 1.330(13) .
C26 N5 1.339(14) .
C26 N7 1.338(14) .
C26 C28 1.486(15) .
C27 N6 1.329(14) .
C27 N7 1.332(14) .
C27 C30 1.479(15) .
C28 C59 1.382(18) .
C28 C29 1.400(16) .
C29 C60 1.356(17) .
C29 H29 0.9300 .
C30 C31 1.377(16) .
C30 C44 1.421(16) .
C31 C53 1.378(17) .
C31 H31 0.9300 .
C32 N8 1.341(13) .
C32 C33 1.360(14) .
C32 H32 0.9300 .
C33 C35 1.411(14) .
C33 H33 0.9300 .
C34 C45 1.349(14) .
C34 C35 1.376(14) .
C34 H34 0.9300 .
C35 C35 1.478(18) 2_565
C36 N12 1.312(16) .
C36 C37 1.363(17) .
C36 H36 0.9300 .
C37 C38 1.394(15) .
C37 H37 0.9300 .
C38 C40 1.384(14) .
C38 C41 1.495(14) .
C39 N12 1.333(15) .
C39 C40 1.380(15) .
C39 H39 0.9300 .
C40 H40 0.9300 .
C41 N3 1.325(12) .
C41 N4 1.357(13) .
C42 C48 1.380(14) .
C42 H42 0.9300 .
C43 N19 1.339(13) .
C43 H43 0.9300 .
C44 C54 1.376(17) .
C44 H44 0.9300 .
C45 N8 1.345(13) .
C45 H45 0.9300 .
C46 N11 1.305(15) .
C46 N10 1.342(14) .
C46 C47 1.494(17) .
C47 C56 1.381(17) .
C47 C50 1.384(17) .
C48 N19 1.340(13) .
C48 H48 0.9300 .
C50 C55 1.380(18) .
C50 H50 0.9300 .
C51 N15 1.330(16) .
C51 H51 0.9300 .
C52 N15 1.333(17) .
C52 H52 0.9300 .
C53 N16 1.327(17) .
C53 H53 0.9300 .
C54 N16 1.340(17) .
C54 H54 0.9300 .
C55 N17 1.313(18) .
C55 H55 0.9300 .
C56 C61 1.381(19) .
C56 H56 0.9300 .
C59 C62 1.40(2) .
C59 H59 0.9300 .
C60 N18 1.39(2) .
C60 H60 0.9300 .
C61 N17 1.343(18) .
C61 H61 0.9300 .
C62 N18 1.34(2) .
C62 H62 0.9300 .
N1 Zn3 2.134(8) .
N8 O28 1.342(10) .
N13 Zn1 2.172(9) .
N14 Zn1 2.155(10) .
N19 Zn2 2.052(8) 2_666
O1 P 1.511(7) .
O1 W7 2.333(6) .
O1 W6 2.460(7) .
O1 Zn2 2.489(6) .
O2 P 1.534(7) .
O2 W2 2.423(6) .
O2 W5 2.437(7) .
O2 W11 2.499(7) .
O1W H1WA 0.8635 .
O1W H1WB 0.8358 .
O3 P 1.532(7) .
O3 W8 2.445(6) .
O3 W3 2.446(7) .
O3 W1 2.454(6) .
O2W H2WB 0.8502 .
O4 P 1.536(6) .
O4 W12 2.412(7) .
O4 W10 2.432(7) .
O4 W9 2.440(6) .
O3W Zn1 2.088(8) .
O3W H3WA 0.8585 .
O3W H3WB 0.8624 .
O5 W1 1.717(7) .
O4W Zn1 2.104(8) .
O4W H4WA 0.8269 .
O4W H4WB 0.8662 .
O6 W3 1.840(7) .
O6 W1 2.046(7) .
O5W H5WA 0.8727 .
O5W H5WB 0.8234 .
O7 W8 1.899(7) .
O7 W1 1.952(7) .
O6W H6WA 0.8731 .
O6W H6WB 0.8506 .
O8 W1 1.772(8) .
O8 Zn2 2.045(8) .
O7W H7WA 0.8823 .
O9 W2 1.913(7) .
O9 W1 1.929(7) .
O8W H8WA 0.8862 .
O10 W2 1.739(7) .
O10 Zn3 2.145(7) .
O9W H9WA 0.8770 .
O9W H9WB 0.8450 .
O11 W5 1.913(7) .
O11 W2 1.937(7) .
O10W H10A 0.8606 .
O10W H10B 0.8638 .
O12 W11 1.852(7) .
O12 W2 2.024(7) .
O11W H11B 0.8624 .
O13 W3 1.711(8) .
O12W Zn3 2.100(8) .
O12W H12A 0.8506 .
O12W H12B 0.8500 .
O14 W12 1.896(7) .
O14 W3 1.944(7) .
O13W H13A 0.8499 .
O15 W3 1.911(7) .
O15 W8 1.931(7) .
O14W H14B 0.8500 .
O16 W11 1.901(8) .
O16 W5 1.933(8) .
O17 W5 1.904(7) .
O17 W10 1.928(7) .
O18 W5 1.880(7) .
O18 W6 1.949(7) .
O19 W10 1.820(7) .
O19 W6 2.051(7) .
O20 W6 1.696(8) .
O21 W7 1.900(7) .
O21 W6 1.945(7) .
O22 W6 1.765(7) .
O22 Zn2 2.067(8) .
O23 W7 1.737(7) .
O23 Zn1 2.140(8) .
O24 W7 1.773(7) .
O24 Zn2 2.031(7) .
O25 W8 1.900(8) .
O25 W7 1.930(8) .
O26 W9 1.856(7) .
O26 W7 2.027(6) .
O27 W8 1.697(7) .
O28 Zn1 2.104(8) .
O29 W9 1.709(7) .
O30 W10 1.908(7) .
O30 W9 1.943(7) .
O31 W12 1.908(7) .
O31 W9 1.953(7) .
O32 W10 1.701(7) .
O33 W12 1.885(8) .
O33 W10 1.974(7) .
O34 W12 1.881(7) .
O34 W11 1.951(6) .
O47 W12 1.724(7) .
O48 W9 1.903(7) .
O48 W8 1.906(7) .
O50 W5 1.702(8) .
O60 W11 1.910(7) .
O60 W3 1.912(7) .
O80 W2 1.746(7) .
O80 Zn2 2.011(7) .
O81 W11 1.700(7) .
Zn2 N19 2.052(8) 2_666
Zn3 O12W 2.100(8) 2_656
Zn3 N1 2.134(8) 2_656
Zn3 O10 2.145(7) 2_656

loop_
_geom_torsion_atom_site_label_1
_geom_torsion_atom_site_label_2
_geom_torsion_atom_site_label_3
_geom_torsion_atom_site_label_4
_geom_torsion
_geom_torsion_site_symmetry_4
N1 C2 C3 C4 1.2(19) .
C2 C3 C4 C5 0.9(17) .
C2 C3 C4 C6 -178.0(11) .
N1 C1 C5 C4 2(2) .
C3 C4 C5 C1 -2.2(17) .
C6 C4 C5 C1 176.6(11) .
C3 C4 C6 N4 167.0(11) .
C5 C4 C6 N4 -11.9(16) .
C3 C4 C6 N2 -7.2(16) .
C5 C4 C6 N2 174.0(11) .
N3 C7 C8 C9 5.5(17) .
N2 C7 C8 C9 -174.9(11) .
N3 C7 C8 C42 -172.8(11) .
N2 C7 C8 C42 6.8(17) .
C42 C8 C9 C43 2.2(17) .
C7 C8 C9 C43 -176.1(11) .
C14 C10 C13 C12 2(2) .
C15 C10 C13 C12 -175.3(14) .
N13 C12 C13 C10 0(2) .
N13 C11 C14 C10 -4(2) .
C13 C10 C14 C11 0(2) .
C15 C10 C14 C11 177.0(12) .
C13 C10 C15 N9 -17(2) .
C14 C10 C15 N9 166.5(12) .
C13 C10 C15 N10 157.8(13) .
C14 C10 C15 N10 -19.2(19) .
C51 C18 C19 C17 -0.1(19) .
C51 C18 C19 C16 177.5(12) .
C52 C17 C19 C18 -1(2) .
C52 C17 C19 C16 -178.6(13) .
N11 C16 C19 C18 -3.0(19) .
N9 C16 C19 C18 178.0(12) .
N11 C16 C19 C17 174.4(12) .
N9 C16 C19 C17 -4.7(19) .
N14 C20 C22 C23 -1(2) .
C20 C22 C23 C24 4.9(19) .
C20 C22 C23 C25 -173.5(12) .
C22 C23 C24 C21 -3.0(18) .
C25 C23 C24 C21 175.6(11) .
N14 C21 C24 C23 -3.0(19) .
C24 C23 C25 N6 -14.2(17) .
C22 C23 C25 N6 164.3(12) .
C24 C23 C25 N5 169.8(11) .
C22 C23 C25 N5 -11.7(18) .
N5 C26 C28 C59 -35(2) .
N7 C26 C28 C59 143.3(14) .
N5 C26 C28 C29 148.7(13) .
N7 C26 C28 C29 -33.1(19) .
C59 C28 C29 C60 3(2) .
C26 C28 C29 C60 179.3(14) .
N6 C27 C30 C31 13.0(18) .
N7 C27 C30 C31 -170.8(12) .
N6 C27 C30 C44 -169.8(12) .
N7 C27 C30 C44 6.3(18) .
C44 C30 C31 C53 1.2(19) .
C27 C30 C31 C53 178.5(12) .
N8 C32 C33 C35 -1.5(19) .
C45 C34 C35 C33 3.2(17) .
C45 C34 C35 C35 -177.3(13) 2_565
C32 C33 C35 C34 -1.6(16) .
C32 C33 C35 C35 178.9(13) 2_565
N12 C36 C37 C38 0(3) .
C36 C37 C38 C40 -2(2) .
C36 C37 C38 C41 -178.8(14) .
N12 C39 C40 C38 -2(2) .
C37 C38 C40 C39 2.5(19) .
C41 C38 C40 C39 179.7(11) .
C40 C38 C41 N3 -2.3(17) .
C37 C38 C41 N3 174.9(12) .
C40 C38 C41 N4 179.8(11) .
C37 C38 C41 N4 -3.0(17) .
C9 C8 C42 C48 -2.7(18) .
C7 C8 C42 C48 175.6(11) .
C8 C9 C43 N19 1.0(19) .
C31 C30 C44 C54 -2.1(19) .
C27 C30 C44 C54 -179.4(12) .
C35 C34 C45 N8 -1.8(19) .
N11 C46 C47 C56 171.6(13) .
N10 C46 C47 C56 -5.6(19) .
N11 C46 C47 C50 -2(2) .
N10 C46 C47 C50 -179.4(13) .
C8 C42 C48 N19 0.0(18) .
C56 C47 C50 C55 2(2) .
C46 C47 C50 C55 176.2(13) .
C19 C18 C51 N15 0(2) .
C19 C17 C52 N15 2(2) .
C30 C31 C53 N16 -1(2) .
C30 C44 C54 N16 3(2) .
C47 C50 C55 N17 0(3) .
C50 C47 C56 C61 -4(2) .
C46 C47 C56 C61 -177.7(14) .
C29 C28 C59 C62 0(3) .
C26 C28 C59 C62 -176.2(15) .
C28 C29 C60 N18 -4(3) .
C47 C56 C61 N17 3(3) .
C28 C59 C62 N18 -2(3) .
C5 C1 N1 C2 0.3(19) .
C5 C1 N1 Zn3 179.7(9) .
C3 C2 N1 C1 -1.8(18) .
C3 C2 N1 Zn3 178.8(9) .
N4 C6 N2 C7 0.6(17) .
C4 C6 N2 C7 174.1(10) .
N3 C7 N2 C6 0.3(16) .
C8 C7 N2 C6 -179.3(10) .
N4 C41 N3 C7 2.2(17) .
C38 C41 N3 C7 -175.5(10) .
N2 C7 N3 C41 -1.5(17) .
C8 C7 N3 C41 178.0(10) .
N2 C6 N4 C41 -0.1(16) .
C4 C6 N4 C41 -173.5(10) .
N3 C41 N4 C6 -1.4(16) .
C38 C41 N4 C6 176.3(10) .
N6 C25 N5 C26 -2.1(19) .
C23 C25 N5 C26 173.5(11) .
N7 C26 N5 C25 1.7(19) .
C28 C26 N5 C25 179.7(12) .
N5 C25 N6 C27 -1.7(19) .
C23 C25 N6 C27 -177.4(11) .
N7 C27 N6 C25 6.7(19) .
C30 C27 N6 C25 -177.5(11) .
N6 C27 N7 C26 -6.9(19) .
C30 C27 N7 C26 177.3(11) .
N5 C26 N7 C27 2.5(19) .
C28 C26 N7 C27 -175.6(12) .
C33 C32 N8 O28 -178.1(11) .
C33 C32 N8 C45 3.0(18) .
C34 C45 N8 C32 -1.4(18) .
C34 C45 N8 O28 179.8(11) .
N10 C15 N9 C16 1.5(19) .
C10 C15 N9 C16 175.2(11) .
N11 C16 N9 C15 -4.0(19) .
C19 C16 N9 C15 175.0(11) .
N11 C46 N10 C15 -4(2) .
C47 C46 N10 C15 172.9(11) .
N9 C15 N10 C46 2.1(19) .
C10 C15 N10 C46 -171.7(11) .
N10 C46 N11 C16 2(2) .
C47 C46 N11 C16 -174.8(11) .
N9 C16 N11 C46 2.4(19) .
C19 C16 N11 C46 -176.6(11) .
C37 C36 N12 C39 1(3) .
C40 C39 N12 C36 0(2) .
C14 C11 N13 C12 6.3(19) .
C14 C11 N13 Zn1 -160.5(10) .
C13 C12 N13 C11 -4(2) .
C13 C12 N13 Zn1 161.8(11) .
C22 C20 N14 C21 -4.7(19) .
C22 C20 N14 Zn1 159.6(10) .
C24 C21 N14 C20 6.8(18) .
C24 C21 N14 Zn1 -157.9(9) .
C18 C51 N15 C52 0(2) .
C17 C52 N15 C51 -2(2) .
C31 C53 N16 C54 2(2) .
C44 C54 N16 C53 -4(2) .
C50 C55 N17 C61 -1(3) .
C56 C61 N17 C55 -1(3) .
C59 C62 N18 C60 1(3) .
C29 C60 N18 C62 2(3) .
C9 C43 N19 C48 -3.6(18) .
C9 C43 N19 Zn2 -178.1(9) 2_666
C42 C48 N19 C43 3.0(17) .
C42 C48 N19 Zn2 177.3(9) 2_666
C32 N8 O28 Zn1 98.7(11) .
C45 N8 O28 Zn1 -82.5(12) .
W7 O1 P O3 -56.6(6) .
W6 O1 P O3 175.2(4) .
Zn2 O1 P O3 61.0(5) .
W7 O1 P O2 -175.5(4) .
W6 O1 P O2 56.3(5) .
Zn2 O1 P O2 -58.0(5) .
W7 O1 P O4 64.3(6) .
W6 O1 P O4 -63.9(5) .
Zn2 O1 P O4 -178.1(4) .
W8 O3 P O1 59.6(5) .
W3 O3 P O1 178.3(4) .
W1 O3 P O1 -58.9(5) .
W8 O3 P O2 179.6(4) .
W3 O3 P O2 -61.6(5) .
W1 O3 P O2 61.2(5) .
W8 O3 P O4 -61.8(5) .
W3 O3 P O4 56.9(5) .
W1 O3 P O4 179.7(4) .
W2 O2 P O1 59.7(6) .
W5 O2 P O1 -61.8(5) .
W11 O2 P O1 -179.2(4) .
W2 O2 P O3 -60.7(5) .
W5 O2 P O3 177.7(4) .
W11 O2 P O3 60.4(5) .
W2 O2 P O4 -179.4(4) .
W5 O2 P O4 59.1(5) .
W11 O2 P O4 -58.3(5) .
W12 O4 P O1 179.8(4) .
W10 O4 P O1 56.8(5) .
W9 O4 P O1 -58.8(5) .
W12 O4 P O3 -58.7(5) .
W10 O4 P O3 178.3(4) .
W9 O4 P O3 62.7(5) .
W12 O4 P O2 59.1(6) .
W10 O4 P O2 -63.8(5) .
W9 O4 P O2 -179.4(4) .
N8 O28 Zn1 O3W -127.4(8) .
N8 O28 Zn1 O4W 167(15) .
N8 O28 Zn1 O23 55.2(8) .
N8 O28 Zn1 N14 -31.1(8) .
N8 O28 Zn1 N13 140.0(8) .
W7 O23 Zn1 O3W 8(8) .
W7 O23 Zn1 O28 78(2) .
W7 O23 Zn1 O4W -101(2) .
W7 O23 Zn1 N14 166(2) .
W7 O23 Zn1 N13 -8(2) .
C20 N14 Zn1 O3W -1.5(10) .
C21 N14 Zn1 O3W 162.3(9) .
C20 N14 Zn1 O28 -89.1(9) .
C21 N14 Zn1 O28 74.7(9) .
C20 N14 Zn1 O4W 90.5(10) .
C21 N14 Zn1 O4W -105.7(9) .
C20 N14 Zn1 O23 179.5(10) .
C21 N14 Zn1 O23 -16.7(9) .
C20 N14 Zn1 N13 -150.1(19) .
C21 N14 Zn1 N13 14(3) .
C11 N13 Zn1 O3W -134.0(9) .
C12 N13 Zn1 O3W 59.9(11) .
C11 N13 Zn1 O28 -46.4(9) .
C12 N13 Zn1 O28 147.6(11) .
C11 N13 Zn1 O4W 134.2(9) .
C12 N13 Zn1 O4W -31.8(11) .
C11 N13 Zn1 O23 45.1(9) .
C12 N13 Zn1 O23 -120.9(11) .
C11 N13 Zn1 N14 15(3) .
C12 N13 Zn1 N14 -151.3(19) .
W2 O80 Zn2 O24 -40.2(14) .
W2 O80 Zn2 O8 34.9(8) .
W2 O80 Zn2 N19 139.8(8) 2_666
W2 O80 Zn2 O22 -124.6(8) .
W2 O80 Zn2 O1 -51.3(8) .
W7 O24 Zn2 O80 -15.1(11) .
W7 O24 Zn2 O8 -89.3(5) .
W7 O24 Zn2 N19 164.9(5) 2_666
W7 O24 Zn2 O22 69.9(5) .
W7 O24 Zn2 O1 -3.5(4) .
W1 O8 Zn2 O80 -38.1(8) .
W1 O8 Zn2 O24 120.0(8) .
W1 O8 Zn2 N19 -132.3(8) 2_666
W1 O8 Zn2 O22 39.0(13) .
W1 O8 Zn2 O1 47.6(8) .
W6 O22 Zn2 O80 86.0(4) .
W6 O22 Zn2 O24 -71.4(4) .
W6 O22 Zn2 O8 9.9(11) .
W6 O22 Zn2 N19 -178.5(4) 2_666
W6 O22 Zn2 O1 1.0(4) .
P O1 Zn2 O80 41.2(5) .
W7 O1 Zn2 O80 177.9(3) .
W6 O1 Zn2 O80 -92.5(3) .
P O1 Zn2 O24 -134.3(5) .
W7 O1 Zn2 O24 2.3(3) .
W6 O1 Zn2 O24 91.9(3) .
P O1 Zn2 O8 -43.7(5) .
W7 O1 Zn2 O8 92.9(3) .
W6 O1 Zn2 O8 -177.4(2) .
P O1 Zn2 N19 135.6(15) 2_666
W7 O1 Zn2 N19 -87.7(16) 2_666
W6 O1 Zn2 N19 1.9(17) 2_666
P O1 Zn2 O22 133.1(5) .
W7 O1 Zn2 O22 -90.2(3) .
W6 O1 Zn2 O22 -0.6(2) .
C1 N1 Zn3 O12W -50.0(10) 2_656
C2 N1 Zn3 O12W 129.4(9) 2_656
C1 N1 Zn3 O12W 130.0(10) .
C2 N1 Zn3 O12W -50.6(9) .
C1 N1 Zn3 N1 136(100) 2_656
C2 N1 Zn3 N1 -44(100) 2_656
C1 N1 Zn3 O10 42.2(10) .
C2 N1 Zn3 O10 -138.4(9) .
C1 N1 Zn3 O10 -137.8(10) 2_656
C2 N1 Zn3 O10 41.6(9) 2_656
W2 O10 Zn3 O12W 30.3(12) 2_656
W2 O10 Zn3 O12W -149.7(12) .
W2 O10 Zn3 N1 -59.8(12) .
W2 O10 Zn3 N1 120.2(12) 2_656
W2 O10 Zn3 O10 94(100) 2_656
Zn2 O8 W1 O5 139.0(7) .
Zn2 O8 W1 O9 35.1(8) .
Zn2 O8 W1 O7 -118.0(8) .
Zn2 O8 W1 O6 -39.9(13) .
Zn2 O8 W1 O3 -46.4(7) .
W2 O9 W1 O5 -123.7(7) .
W2 O9 W1 O8 -19.0(7) .
W2 O9 W1 O7 80.6(9) .
W2 O9 W1 O6 140.0(7) .
W2 O9 W1 O3 69.4(6) .
W8 O7 W1 O5 -170.2(5) .
W8 O7 W1 O8 84.6(5) .
W8 O7 W1 O9 -14.4(10) .
W8 O7 W1 O6 -74.0(5) .
W8 O7 W1 O3 -2.7(4) .
W3 O6 W1 O5 171.1(5) .
W3 O6 W1 O8 -10.0(11) .
W3 O6 W1 O9 -86.3(5) .
W3 O6 W1 O7 70.3(5) .
W3 O6 W1 O3 -3.0(4) .
P O3 W1 O5 -161.5(11) .
W8 O3 W1 O5 64.4(13) .
W3 O3 W1 O5 -23.7(13) .
P O3 W1 O8 41.5(5) .
W8 O3 W1 O8 -92.6(3) .
W3 O3 W1 O8 179.3(3) .
P O3 W1 O9 -49.7(5) .
W8 O3 W1 O9 176.3(3) .
W3 O3 W1 O9 88.1(3) .
P O3 W1 O7 135.7(5) .
W8 O3 W1 O7 1.7(3) .
W3 O3 W1 O7 -86.5(3) .
P O3 W1 O6 -136.0(5) .
W8 O3 W1 O6 90.0(3) .
W3 O3 W1 O6 1.8(2) .
Zn3 O10 W2 O80 89.8(12) .
Zn3 O10 W2 O9 -5.4(12) .
Zn3 O10 W2 O11 -174.7(11) .
Zn3 O10 W2 O12 -90.4(12) .
Zn3 O10 W2 O2 -114.8(15) .
Zn2 O80 W2 O10 -133.0(8) .
Zn2 O80 W2 O9 -30.5(8) .
Zn2 O80 W2 O11 123.2(8) .
Zn2 O80 W2 O12 47.3(14) .
Zn2 O80 W2 O2 51.6(8) .
W1 O9 W2 O10 121.5(6) .
W1 O9 W2 O80 17.4(7) .
W1 O9 W2 O11 -82.2(9) .
W1 O9 W2 O12 -141.4(7) .
W1 O9 W2 O2 -69.1(6) .
W5 O11 W2 O10 172.2(5) .
W5 O11 W2 O80 -83.6(5) .
W5 O11 W2 O9 16.0(10) .
W5 O11 W2 O12 75.3(5) .
W5 O11 W2 O2 2.3(4) .
W11 O12 W2 O10 -171.9(5) .
W11 O12 W2 O80 7.7(12) .
W11 O12 W2 O9 87.2(5) .
W11 O12 W2 O11 -69.9(5) .
W11 O12 W2 O2 3.3(4) .
P O2 W2 O10 159.8(15) .
W5 O2 W2 O10 -64.1(17) .
W11 O2 W2 O10 23.6(17) .
P O2 W2 O80 -44.1(5) .
W5 O2 W2 O80 92.0(3) .
W11 O2 W2 O80 179.7(3) .
P O2 W2 O9 48.6(5) .
W5 O2 W2 O9 -175.3(3) .
W11 O2 W2 O9 -87.6(3) .
P O2 W2 O11 -137.6(6) .
W5 O2 W2 O11 -1.5(3) .
W11 O2 W2 O11 86.3(3) .
P O2 W2 O12 134.2(5) .
W5 O2 W2 O12 -89.7(3) .
W11 O2 W2 O12 -1.9(2) .
W1 O6 W3 O13 -171.4(4) .
W1 O6 W3 O15 -70.2(5) .
W1 O6 W3 O60 86.6(5) .
W1 O6 W3 O14 11.8(10) .
W1 O6 W3 O3 3.0(4) .
W8 O15 W3 O13 170.3(4) .
W8 O15 W3 O6 68.0(5) .
W8 O15 W3 O60 -19.6(10) .
W8 O15 W3 O14 -88.7(5) .
W8 O15 W3 O3 -4.7(4) .
W11 O60 W3 O13 134.0(9) .
W11 O60 W3 O6 -123.6(9) .
W11 O60 W3 O15 -36.2(14) .
W11 O60 W3 O14 33.7(9) .
W11 O60 W3 O3 -50.5(9) .
W12 O14 W3 O13 -130.0(8) .
W12 O14 W3 O6 46.8(13) .
W12 O14 W3 O15 129.1(8) .
W12 O14 W3 O60 -29.1(8) .
W12 O14 W3 O3 55.3(8) .
P O3 W3 O13 -175(2) .
W8 O3 W3 O13 -41(2) .
W1 O3 W3 O13 48(2) .
P O3 W3 O6 134.8(5) .
W8 O3 W3 O6 -91.1(3) .
W1 O3 W3 O6 -2.0(2) .
P O3 W3 O15 -131.1(5) .
W8 O3 W3 O15 3.0(2) .
W1 O3 W3 O15 92.1(3) .
P O3 W3 O60 43.0(5) .
W8 O3 W3 O60 177.2(3) .
W1 O3 W3 O60 -93.7(3) .
P O3 W3 O14 -41.7(5) .
W8 O3 W3 O14 92.4(2) .
W1 O3 W3 O14 -178.5(3) .
W6 O18 W5 O50 139.1(10) .
W6 O18 W5 O17 36.8(10) .
W6 O18 W5 O11 -119.2(10) .
W6 O18 W5 O16 -36.3(15) .
W6 O18 W5 O2 -47.6(10) .
W10 O17 W5 O50 -126.2(8) .
W10 O17 W5 O18 -24.0(8) .
W10 O17 W5 O11 62.0(13) .
W10 O17 W5 O16 133.9(8) .
W10 O17 W5 O2 60.3(8) .
W2 O11 W5 O50 -175.9(5) .
W2 O11 W5 O18 81.0(5) .
W2 O11 W5 O17 -4.0(11) .
W2 O11 W5 O16 -76.0(5) .
W2 O11 W5 O2 -2.3(4) .
W11 O16 W5 O50 167.3(4) .
W11 O16 W5 O18 -17.4(10) .
W11 O16 W5 O17 -90.5(4) .
W11 O16 W5 O11 66.6(4) .
W11 O16 W5 O2 -5.6(4) .
P O2 W5 O50 -180(49) .
W2 O2 W5 O50 43.8(19) .
W11 O2 W5 O50 -45.5(19) .
P O2 W5 O18 44.8(5) .
W2 O2 W5 O18 -91.8(3) .
W11 O2 W5 O18 178.8(3) .
P O2 W5 O17 -42.7(5) .
W2 O2 W5 O17 -179.2(3) .
W11 O2 W5 O17 91.4(3) .
P O2 W5 O11 138.1(5) .
W2 O2 W5 O11 1.5(3) .
W11 O2 W5 O11 -87.9(3) .
P O2 W5 O16 -130.6(5) .
W2 O2 W5 O16 92.8(3) .
W11 O2 W5 O16 3.4(2) .
Zn2 O22 W6 O20 171.7(4) .
Zn2 O22 W6 O21 68.7(4) .
Zn2 O22 W6 O18 -84.3(4) .
Zn2 O22 W6 O19 -9.8(11) .
Zn2 O22 W6 O1 -1.0(4) .
W7 O21 W6 O20 -166.3(4) .
W7 O21 W6 O22 -62.0(4) .
W7 O21 W6 O18 42.3(8) .
W7 O21 W6 O19 97.0(4) .
W7 O21 W6 O1 15.2(3) .
W5 O18 W6 O20 -132.7(10) .
W5 O18 W6 O22 122.8(10) .
W5 O18 W6 O21 18.6(14) .
W5 O18 W6 O19 -36.4(10) .
W5 O18 W6 O1 44.2(10) .
W10 O19 W6 O20 130.7(9) .
W10 O19 W6 O22 -47.9(14) .
W10 O19 W6 O21 -128.4(9) .
W10 O19 W6 O18 28.9(9) .
W10 O19 W6 O1 -56.6(9) .
P O1 W6 O20 121(2) .
W7 O1 W6 O20 -22(2) .
Zn2 O1 W6 O20 -108(2) .
P O1 W6 O22 -130.4(5) .
W7 O1 W6 O22 87.1(3) .
Zn2 O1 W6 O22 0.7(3) .
P O1 W6 O21 132.2(5) .
W7 O1 W6 O21 -10.4(2) .
Zn2 O1 W6 O21 -96.8(3) .
P O1 W6 O18 -35.5(5) .
W7 O1 W6 O18 -178.0(3) .
Zn2 O1 W6 O18 95.6(2) .
P O1 W6 O19 46.4(5) .
W7 O1 W6 O19 -96.2(3) .
Zn2 O1 W6 O19 177.5(2) .
Zn1 O23 W7 O24 51(2) .
Zn1 O23 W7 O21 -46(2) .
Zn1 O23 W7 O25 146(2) .
Zn1 O23 W7 O26 -132(2) .
Zn1 O23 W7 O1 -57(4) .
Zn2 O24 W7 O23 -170.9(5) .
Zn2 O24 W7 O21 -69.8(5) .
Zn2 O24 W7 O25 87.5(5) .
Zn2 O24 W7 O26 19.7(13) .
Zn2 O24 W7 O1 3.6(4) .
W6 O21 W7 O23 165.3(4) .
W6 O21 W7 O24 63.2(4) .
W6 O21 W7 O25 -46.6(9) .
W6 O21 W7 O26 -98.0(4) .
W6 O21 W7 O1 -15.8(3) .
W8 O25 W7 O23 130.3(9) .
W8 O25 W7 O24 -127.9(9) .
W8 O25 W7 O21 -17.6(14) .
W8 O25 W7 O26 34.5(9) .
W8 O25 W7 O1 -47.4(9) .
W9 O26 W7 O23 -131.8(9) .
W9 O26 W7 O24 37.7(15) .
W9 O26 W7 O21 129.0(9) .
W9 O26 W7 O25 -32.0(8) .
W9 O26 W7 O1 53.8(8) .
P O1 W7 O23 -120(3) .
W6 O1 W7 O23 21(3) .
Zn2 O1 W7 O23 107(3) .
P O1 W7 O24 130.4(5) .
W6 O1 W7 O24 -88.0(3) .
Zn2 O1 W7 O24 -2.5(3) .
P O1 W7 O21 -131.2(5) .
W6 O1 W7 O21 10.4(2) .
Zn2 O1 W7 O21 95.9(3) .
P O1 W7 O25 36.6(5) .
W6 O1 W7 O25 178.2(3) .
Zn2 O1 W7 O25 -96.3(3) .
P O1 W7 O26 -44.4(5) .
W6 O1 W7 O26 97.2(2) .
Zn2 O1 W7 O26 -177.4(3) .
W1 O7 W8 O27 178.2(5) .
W1 O7 W8 O25 -79.1(5) .
W1 O7 W8 O48 3.7(11) .
W1 O7 W8 O15 76.3(5) .
W1 O7 W8 O3 2.7(4) .
W7 O25 W8 O27 -136.6(9) .
W7 O25 W8 O7 122.5(9) .
W7 O25 W8 O48 -34.2(9) .
W7 O25 W8 O15 40.1(13) .
W7 O25 W8 O3 49.9(9) .
W9 O48 W8 O27 126.0(7) .
W9 O48 W8 O7 -59.6(12) .
W9 O48 W8 O25 23.9(7) .
W9 O48 W8 O15 -132.3(8) .
W9 O48 W8 O3 -58.6(7) .
W3 O15 W8 O27 -168.5(4) .
W3 O15 W8 O7 -68.4(4) .
W3 O15 W8 O25 14.8(10) .
W3 O15 W8 O48 89.2(4) .
W3 O15 W8 O3 4.7(4) .
P O3 W8 O27 -170(2) .
W3 O3 W8 O27 55(2) .
W1 O3 W8 O27 -36(2) .
P O3 W8 O7 -135.9(5) .
W3 O3 W8 O7 88.6(3) .
W1 O3 W8 O7 -1.7(3) .
P O3 W8 O25 -43.2(5) .
W3 O3 W8 O25 -178.7(3) .
W1 O3 W8 O25 91.0(3) .
P O3 W8 O48 44.5(5) .
W3 O3 W8 O48 -91.0(3) .
W1 O3 W8 O48 178.7(3) .
P O3 W8 O15 132.5(5) .
W3 O3 W8 O15 -3.0(2) .
W1 O3 W8 O15 -93.3(3) .
W7 O26 W9 O29 133.4(8) .
W7 O26 W9 O48 31.0(8) .
W7 O26 W9 O30 -126.0(8) .
W7 O26 W9 O31 -47.4(13) .
W7 O26 W9 O4 -53.5(8) .
W8 O48 W9 O29 -127.5(7) .
W8 O48 W9 O26 -23.7(7) .
W8 O48 W9 O30 60.1(12) .
W8 O48 W9 O31 131.1(8) .
W8 O48 W9 O4 59.7(7) .
W10 O30 W9 O29 -175.0(4) .
W10 O30 W9 O26 80.7(4) .
W10 O30 W9 O48 -2.5(10) .
W10 O30 W9 O31 -74.0(4) .
W10 O30 W9 O4 -2.1(4) .
W12 O31 W9 O29 170.8(5) .
W12 O31 W9 O26 -8.5(10) .
W12 O31 W9 O48 -86.7(5) .
W12 O31 W9 O30 71.4(5) .
W12 O31 W9 O4 -2.0(4) .
P O4 W9 O29 178.5(17) .
W12 O4 W9 O29 -44.0(19) .
W10 O4 W9 O29 46.4(19) .
P O4 W9 O26 41.0(5) .
W12 O4 W9 O26 178.5(3) .
W10 O4 W9 O26 -91.1(3) .
P O4 W9 O48 -46.7(5) .
W12 O4 W9 O48 90.8(3) .
W10 O4 W9 O48 -178.8(3) .
P O4 W9 O30 133.4(5) .
W12 O4 W9 O30 -89.0(3) .
W10 O4 W9 O30 1.4(2) .
P O4 W9 O31 -136.2(5) .
W12 O4 W9 O31 1.3(2) .
W10 O4 W9 O31 91.7(3) .
W6 O19 W10 O32 -129.7(9) .
W6 O19 W10 O30 128.5(9) .
W6 O19 W10 O17 -27.4(9) .
W6 O19 W10 O33 47.3(14) .
W6 O19 W10 O4 55.3(9) .
W9 O30 W10 O32 173.0(4) .
W9 O30 W10 O19 -82.6(4) .
W9 O30 W10 O17 8.2(10) .
W9 O30 W10 O33 73.7(4) .
W9 O30 W10 O4 2.1(4) .
W5 O17 W10 O32 126.7(8) .
W5 O17 W10 O19 22.9(8) .
W5 O17 W10 O30 -68.6(12) .
W5 O17 W10 O33 -134.0(9) .
W5 O17 W10 O4 -62.7(8) .
W12 O33 W10 O32 -172.6(4) .
W12 O33 W10 O19 10.3(10) .
W12 O33 W10 O30 -72.4(4) .
W12 O33 W10 O17 85.8(4) .
W12 O33 W10 O4 1.9(4) .
P O4 W10 O32 168.3(15) .
W12 O4 W10 O32 29.9(17) .
W9 O4 W10 O32 -60.4(17) .
P O4 W10 O19 -39.4(5) .
W12 O4 W10 O19 -177.8(3) .
W9 O4 W10 O19 91.9(3) .
P O4 W10 O30 -132.7(5) .
W12 O4 W10 O30 88.9(3) .
W9 O4 W10 O30 -1.4(2) .
P O4 W10 O17 49.8(5) .
W12 O4 W10 O17 -88.6(3) .
W9 O4 W10 O17 -178.9(3) .
P O4 W10 O33 137.2(5) .
W12 O4 W10 O33 -1.2(2) .
W9 O4 W10 O33 -91.5(3) .
W2 O12 W11 O81 171.5(5) .
W2 O12 W11 O16 68.3(5) .
W2 O12 W11 O60 -85.9(5) .
W2 O12 W11 O34 -11.5(10) .
W2 O12 W11 O2 -3.1(4) .
W5 O16 W11 O81 -168.6(4) .
W5 O16 W11 O12 -66.1(4) .
W5 O16 W11 O60 24.2(9) .
W5 O16 W11 O34 89.2(4) .
W5 O16 W11 O2 5.5(4) .
W3 O60 W11 O81 -135.0(9) .
W3 O60 W11 O12 122.4(9) .
W3 O60 W11 O16 32.3(13) .
W3 O60 W11 O34 -33.3(9) .
W3 O60 W11 O2 50.2(9) .
W12 O34 W11 O81 130.4(9) .
W12 O34 W11 O12 -46.6(14) .
W12 O34 W11 O16 -127.3(9) .
W12 O34 W11 O60 29.3(9) .
W12 O34 W11 O2 -54.6(9) .
P O2 W11 O81 -179(100) .
W2 O2 W11 O81 -43(2) .
W5 O2 W11 O81 47(2) .
P O2 W11 O12 -134.2(5) .
W2 O2 W11 O12 2.1(3) .
W5 O2 W11 O12 92.1(3) .
P O2 W11 O16 130.2(5) .
W2 O2 W11 O16 -93.5(3) .
W5 O2 W11 O16 -3.5(2) .
P O2 W11 O60 -41.8(5) .
W2 O2 W11 O60 94.5(3) .
W5 O2 W11 O60 -175.5(3) .
P O2 W11 O34 42.3(5) .
W2 O2 W11 O34 178.6(3) .
W5 O2 W11 O34 -91.4(3) .
W11 O34 W12 O47 -130.5(9) .
W11 O34 W12 O33 127.2(9) .
W11 O34 W12 O14 -29.4(9) .
W11 O34 W12 O31 45.5(14) .
W11 O34 W12 O4 54.7(9) .
W10 O33 W12 O47 172.7(4) .
W10 O33 W12 O34 -85.9(4) .
W10 O33 W12 O14 -3.9(10) .
W10 O33 W12 O31 70.9(4) .
W10 O33 W12 O4 -1.9(4) .
W3 O14 W12 O47 129.5(8) .
W3 O14 W12 O34 28.9(8) .
W3 O14 W12 O33 -53.9(12) .
W3 O14 W12 O31 -128.5(8) .
W3 O14 W12 O4 -55.9(8) .
W9 O31 W12 O47 -172.3(5) .
W9 O31 W12 O34 11.7(11) .
W9 O31 W12 O33 -71.0(5) .
W9 O31 W12 O14 86.3(5) .
W9 O31 W12 O4 2.1(4) .
P O4 W12 O47 180(49) .
W10 O4 W12 O47 -44(2) .
W9 O4 W12 O47 45(2) .
P O4 W12 O34 -42.8(5) .
W10 O4 W12 O34 93.5(3) .
W9 O4 W12 O34 -177.5(3) .
P O4 W12 O33 -135.1(5) .
W10 O4 W12 O33 1.2(2) .
W9 O4 W12 O33 90.2(3) .
P O4 W12 O14 44.1(5) .
W10 O4 W12 O14 -179.6(3) .
W9 O4 W12 O14 -90.6(3) .
P O4 W12 O31 133.4(5) .
W10 O4 W12 O31 -90.3(3) .
W9 O4 W12 O31 -1.3(2) .
